data_1552284
loop_
_publ_author_name
'Simpson, Daniel'
'Hapeshi, Alexia'
'Rogers, Nicola J.'
'Brabec, Viktor'
'Clarkson, Guy J.'
'Fox, David'
'Hrabina, Ondrej'
'Kay, Gemma'
'King, Andrew'
'Malina, Jaroslav'
'Millard, Andrew'
'Moat, John'
'Roper, David I.'
'Song, Hualong'
'Waterfield, Nick'
'Scott, Peter'

_publ_section_title
;
 Metallohelices that kill Gram-negative pathogens using intracellular
 antimicrobial peptide pathways
;
_journal_name_full 'Chemical Science'
_journal_paper_doi 10.1039/C9SC03532J
_journal_year 2019
_chemical_absolute_configuration rm
_chemical_formula_moiety 'C108 H102 N12 O6 Zn2, 4(Cl O4), 2(C2 H3 N)'
_chemical_formula_sum 'C112 H108 Cl4 N14 O22 Zn2'
_chemical_formula_weight 2274.66
_space_group_crystal_system monoclinic
_space_group_IT_number 4
_space_group_name_Hall 'P 2yb'
_space_group_name_H-M_alt 'P 1 21 1'
_symmetry_space_group_name_Hall 'P 2yb'
_symmetry_space_group_name_H-M 'P 1 21 1'
_atom_sites_solution_hydrogens geom
_audit_creation_date 2018-12-15
_audit_creation_method
;
Olex2 1.2
(compiled 2018.05.29 svn.r3510 for OlexSys, GUI svn.r5506)
;
_audit_update_record
;
2019-03-21 deposited with the CCDC.    2019-09-04 downloaded from the CCDC.
;
_cell_angle_alpha 90
_cell_angle_beta 117.839(3)
_cell_angle_gamma 90
_cell_formula_units_Z 2
_cell_length_a 12.3149(4)
_cell_length_b 40.4691(4)
_cell_length_c 12.3281(2)
_cell_measurement_reflns_used 10930
_cell_measurement_temperature 150(2)
_cell_measurement_theta_max 76.0640
_cell_measurement_theta_min 4.1870
_cell_volume 5432.9(3)
_computing_cell_refinement 'CrysAlisPro 1.171.38.43d (Rigaku OD, 2015)'
_computing_data_collection 'CrysAlisPro 1.171.38.43d (Rigaku OD, 2015)'
_computing_data_reduction 'CrysAlisPro 1.171.38.43d (Rigaku OD, 2015)'
_computing_molecular_graphics 'Olex2 (Dolomanov et al., 2009)'
_computing_publication_material 'Olex2 (Dolomanov et al., 2009)'
_computing_structure_refinement 'ShelXL (Sheldrick, 2015)'
_diffrn_ambient_temperature 150(2)
_diffrn_detector 'CCD plate'
_diffrn_detector_area_resol_mean 10.2833
_diffrn_detector_type Ruby
_diffrn_measured_fraction_theta_full 0.999
_diffrn_measured_fraction_theta_max 0.977
_diffrn_measurement_details
'List of Runs (angles in degrees, time in seconds): # Type Start End Width t~exp~ \w \q \k \f Frames -------------------------------------------------------------------------- 1 \w -4.00 21.00 0.50 13.00 -- 0.00 -99.00-180.00 50 2 \w -3.00 41.00 0.50 13.00 -- 0.00 -99.00 -90.00 88 3 \w -90.00 -40.00 0.50 13.00 -- 0.00-178.00-120.00 100 4 \w -29.00 111.00 0.50 52.00 -- 59.16 -15.00-180.00 280 5 \w 97.00 123.00 0.50 52.00 -- 59.16 122.00-171.00 52 6 \w 105.00 130.00 0.50 52.00 -- 59.16 125.00 90.00 50 7 \w 103.00 147.00 0.50 52.00 -- 59.16 125.00 150.00 88 8 \w -45.00 -19.00 0.50 52.00 -- -73.50 38.00 -90.00 52 9 \w 35.00 83.00 0.50 52.00 -- 118.33 -25.00 -30.00 96 10 \w 28.00 94.00 0.50 52.00 -- 118.33 -25.00-120.00 132 11 \w 37.00 90.00 0.50 52.00 -- 118.33 -25.00-180.00 106 12 \w 40.00 101.00 0.50 52.00 -- 118.33 -50.00 0.00 122 13 \w 107.00 133.00 0.50 52.00 -- 118.33 122.00-171.00 52 14 \w 77.00 178.00 0.50 52.00 -- 118.33 77.00-120.00 202 15 \w 77.00 178.00 0.50 52.00 -- 118.33 77.00 -90.00 202'
_diffrn_measurement_device 'four-circle diffractometer'
_diffrn_measurement_device_type 'Xcalibur, Ruby, Gemini'
_diffrn_measurement_method '\w scans'
_diffrn_orient_matrix_type 'CrysAlisPro convention (1999,Acta A55,543-557)'
_diffrn_orient_matrix_UB_11 0.0373674000
_diffrn_orient_matrix_UB_12 -0.0318965000
_diffrn_orient_matrix_UB_13 0.0770659000
_diffrn_orient_matrix_UB_21 0.0337627000
_diffrn_orient_matrix_UB_22 0.0204124000
_diffrn_orient_matrix_UB_23 0.1169243000
_diffrn_orient_matrix_UB_31 -0.1322128000
_diffrn_orient_matrix_UB_32 -0.0038354000
_diffrn_orient_matrix_UB_33 -0.0189521000
_diffrn_radiation_monochromator graphite
_diffrn_radiation_probe x-ray
_diffrn_radiation_type CuK\a
_diffrn_radiation_wavelength 1.54178
_diffrn_reflns_av_R_equivalents 0.0220
_diffrn_reflns_av_unetI/netI 0.0407
_diffrn_reflns_Laue_measured_fraction_full 0.999
_diffrn_reflns_Laue_measured_fraction_max 0.977
_diffrn_reflns_limit_h_max 13
_diffrn_reflns_limit_h_min -7
_diffrn_reflns_limit_k_max 49
_diffrn_reflns_limit_k_min -50
_diffrn_reflns_limit_l_max 15
_diffrn_reflns_limit_l_min -14
_diffrn_reflns_number 20417
_diffrn_reflns_point_group_measured_fraction_full 0.997
_diffrn_reflns_point_group_measured_fraction_max 0.964
_diffrn_reflns_theta_full 67.679
_diffrn_reflns_theta_max 76.772
_diffrn_reflns_theta_min 3.276
_diffrn_source 'fine-focus sealed X-ray tube'
_diffrn_source_type 'Enhance (Cu) X-ray Source'
_exptl_absorpt_coefficient_mu 2.091
_exptl_absorpt_correction_T_max 1.00000
_exptl_absorpt_correction_T_min 0.10594
_exptl_absorpt_correction_type multi-scan
_exptl_absorpt_process_details
'CrysAlisPro 1.171.38.43d (Rigaku Oxford Diffraction, 2015) Empirical absorption correction using spherical harmonics, implemented in SCALE3 ABSPACK scaling algorithm.'
_exptl_crystal_colour colourless
_exptl_crystal_colour_primary colourless
_exptl_crystal_density_diffrn 1.390
_exptl_crystal_description block
_exptl_crystal_F_000 2364
_exptl_crystal_size_max 0.124
_exptl_crystal_size_mid 0.116
_exptl_crystal_size_min 0.074
_refine_diff_density_max 0.410
_refine_diff_density_min -0.345
_refine_diff_density_rms 0.050
_refine_ls_abs_structure_details
;
 Flack x determined using 4872 quotients [(I+)-(I-)]/[(I+)+(I-)]
 (Parsons, Flack and Wagner, Acta Cryst. B69 (2013) 249-259).
;
_refine_ls_abs_structure_Flack -0.016(11)
_refine_ls_extinction_method none
_refine_ls_goodness_of_fit_ref 1.023
_refine_ls_hydrogen_treatment constr
_refine_ls_matrix_type full
_refine_ls_number_parameters 1615
_refine_ls_number_reflns 15808
_refine_ls_number_restraints 432
_refine_ls_restrained_S_all 1.064
_refine_ls_R_factor_all 0.0489
_refine_ls_R_factor_gt 0.0464
_refine_ls_shift/su_max 0.001
_refine_ls_shift/su_mean 0.000
_refine_ls_structure_factor_coef Fsqd
_refine_ls_weighting_details 'w=1/[\s^2^(Fo^2^)+(0.0854P)^2^+0.6202P] where P=(Fo^2^+2Fc^2^)/3'
_refine_ls_weighting_scheme calc
_refine_ls_wR_factor_gt 0.1248
_refine_ls_wR_factor_ref 0.1276
_reflns_Friedel_coverage 0.946
_reflns_Friedel_fraction_full 0.994
_reflns_Friedel_fraction_max 0.951
_reflns_number_gt 14918
_reflns_number_total 15808
_reflns_threshold_expression 'I > 2\s(I)'
_cod_data_source_file c9sc03532j3.cif
_cod_data_source_block ak2z
_cod_original_cell_volume 5432.9(2)
_cod_database_code 1552284
_shelx_shelxl_version_number 2016/6
_chemical_oxdiff_formula 'C120 H120 N14 O21 Cl4 Zn2'
_shelx_space_group_comment
;
The symmetry employed for this shelxl refinement is uniquely defined
by the following loop, which should always be used as a source of
symmetry information in preference to the above space-group names.
They are only intended as comments.
;
_reflns_odcompleteness_completeness 79.63
_reflns_odcompleteness_iscentric 1
_reflns_odcompleteness_theta 69.95
_olex2_refinement_description
;
The asymmetric unit contains the Zn helix, four ClO4 counter ions and two molecules of acetonitrile. 
Twice all this in the unit cell. 

The data suffers from being weak and recorded in the higher symmetry orthorhombic cell. 
Mistakenly choose a collection strategy based on the purported higher 
symmetry C centred cell which had a very low Figure of Merit and R(symm).
Only once the structure was finally solved in the lower symmetry monoclinic cell
of half the volume was the mistake realised by which time it was not possible 
to regrow the crystals. 
This does not effect the structure determination but will mean a lower Friedel pair coverage. 
Fortunately the synthesis is from an amino alcohol of known chirality giving unequivocal 
assignment of the handedness of the crystal structure. More details below.

Twinning
All crystals investigated had some problems. Data from the best diffracting sample is reported here.
The structure is twinned about the b axis swapping the a and c axis. The twin components refine to 0.5276(14).
The twinning is about a two fold axis so does not effect the homochirality of the sample.
  
The Flack parameter as a measure of the confidence you can have in assignment of the handedness of the 
crystal chosen is Flack x: -0.016(11) [Hooft y: -0.016(9)] 
This is relatively low with a lowish error but the wrong collection strategy means there is low number of 
Friedel pairs recorded. 
Fortunately, the synthesis has been conducted from an aminoalcohol molecule of known chirality.

Disorder modelling.
There was a lot of disorder in the structure.

The occupancy of the disordered components was originally linked to free variables but once they had settled 
these were fixed at set values at the latter stages of the refinement.

Two of the bridging bis m-xylene ethers were modeled as disordered over two positions.
The disorder of the m-xylyl group was traced all the way between the two ether oxygens O3 to O4.
Xylyl group C51 to C58 was modeled as disordered over two positions related by a small shift. 
The occupancy of the two components was fixed at 60:40. 
Xylyl  C87 to C94 was also modeled over two positions. 
The disorder of the xylyl group was traced all the way between the two ether oxygens O5 to O6.
The occupancy of the two components was fixed at 50 percent occupancy. 
Perchlorates Cl30- O34 and Cl40-O44 where modeled over two positions related by a small shift in the anion.
The occupancy of the two components of Cl30/Cl3A was fixed at 60:40.
The occupancy of the two components of Cl40/Cl4A was fixed at 50:50.
All atoms were refined anisotropically.
Several DFIX, DANG and SIMU restraints were used to give the disordered components reasonably 
bond lengths, angles and thermal parameters.

1. Twinned data refinement
 Scales: 0.4724(14)
 0.5276(14)
2. Fixed Uiso
 At 1.2 times of:
  All C(H) groups, All C(H,H) groups, All C(H,H,H,H) groups
 At 1.5 times of:
  All C(H,H,H) groups
3. Restrained distances
 Cl30-O31 = Cl30-O32 = Cl30-O33 = Cl30-O34
 1.414 with sigma of 0.02
 O31-O32 = O31-O33 = O31-O34 = O32-O33 = O32-O34 = O33-O34
 2.309 with sigma of 0.02
 Cl3A-O31A = Cl3A-O32A = Cl3A-O33A = Cl3A-O34A
 1.414 with sigma of 0.02
 O31A-O32A = O31A-O33A = O31A-O34A = O32A-O33A = O32A-O34A = O33A-O34A
 2.309 with sigma of 0.02
 Cl4A-O41A = Cl4A-O42A = Cl4A-O43A = Cl4A-O44A
 1.414 with sigma of 0.02
 O41A-O42A = O41A-O43A = O41A-O44A = O42A-O43A = O42A-O44A = O43A-O44A
 2.309 with sigma of 0.02
 Cl40-O41 = Cl40-O42 = Cl40-O43 = Cl40-O44
 1.414 with sigma of 0.02
 O41-O42 = O41-O43 = O41-O44 = O42-O43 = O42-O44 = O43-O44
 2.309 with sigma of 0.02
 H103-H95D
 -1.95 with sigma of 0.02
4. Uiso/Uaniso restraints and constraints
Cl10 \\sim O12 \\sim O11 \\sim O13 \\sim O14: within 1.7A with sigma of 0.004
and sigma for terminal atoms of 0.008
Cl20 \\sim O22 \\sim O21 \\sim O23 \\sim O24: within 1.7A with sigma of 0.004
and sigma for terminal atoms of 0.008
Cl30 \\sim O32 \\sim O31 \\sim O33 \\sim O34: within 1.7A with sigma of 0.004
and sigma for terminal atoms of 0.008
N12 \\sim N11 \\sim C104 \\sim C108 \\sim C105 \\sim C106 \\sim C103 \\sim
C107: within 1.7A with sigma of 0.01 and sigma for terminal atoms of 0.02
Cl3A \\sim O33A \\sim O31A \\sim O32A \\sim O34A: within 1.7A with sigma of
0.01 and sigma for terminal atoms of 0.02
O5 \\sim O6A \\sim C87A \\sim O6 \\sim C88A \\sim C93A \\sim C92A \\sim C91A
\\sim C90A \\sim C89A: within 1.7A with sigma of 0.01 and sigma for terminal
atoms of 0.02
Cl40 \\sim O42 \\sim O44 \\sim O43 \\sim O41 \\sim Cl4A \\sim O41A \\sim O42A
\\sim O43A \\sim O44A: within 1.7A with sigma of 0.004 and sigma for terminal
atoms of 0.008
O3A \\sim C51A \\sim C52A \\sim C53A \\sim C54A \\sim C55A \\sim C56A \\sim
C57A \\sim C58A: within 1.7A with sigma of 0.02 and sigma for terminal atoms of
0.04
5. Others
 Fixed Sof: Cl40(0.5) Cl30(0.6) C52(0.6) C56(0.6) C95A(0.5) H95A(0.5)
 H95B(0.5) O34(0.6) O33(0.6) O31(0.6) H50A(0.6) H50B(0.6) H50C(0.4) H50D(0.4)
 O3(0.6) O6A(0.5) C94A(0.5) H94A(0.5) H94B(0.5) C53(0.6) H53(0.6) C54(0.6)
 H54(0.6) C57(0.6) H57(0.6) H96(0.5) H96A(0.5) C55(0.6) H55(0.6) C51(0.6)
 H51A(0.6) H51B(0.6) O42(0.5) C95(0.5) H95C(0.5) H95D(0.5) O44(0.5) O43(0.5)
 C87A(0.5) H87A(0.5) H87B(0.5) O6(0.5) C94(0.5) H94C(0.5) H94D(0.5) O32(0.6)
 C58(0.6) H58A(0.6) H58B(0.6) C88A(0.5) C93A(0.5) H93A(0.5) C92A(0.5) C91A(0.5)
 H91A(0.5) C90A(0.5) H90A(0.5) C89A(0.5) H89A(0.5) C88(0.5) C93(0.5) H93(0.5)
 C92(0.5) C91(0.5) H91(0.5) C90(0.5) H90(0.5) C89(0.5) H89(0.5) O41(0.5)
 Cl3A(0.4) Cl4A(0.5) O41A(0.5) O42A(0.5) O33A(0.4) O31A(0.4) C87(0.5) H87C(0.5)
 H87D(0.5) O32A(0.4) O43A(0.5) O44A(0.5) O3A(0.4) C51A(0.4) H51C(0.4) H51D(0.4)
 C52A(0.4) C53A(0.4) H53A(0.4) C54A(0.4) H54A(0.4) C55A(0.4) H55A(0.4)
 C56A(0.4) C57A(0.4) H57A(0.4) C58A(0.4) H58C(0.4) H58D(0.4) O34A(0.4)
6.a Ternary CH refined with riding coordinates:
 C60(H60), C79(H79), C43(H43), C24(H24), C7(H7), C96(H96), C96(H96A)
6.b Secondary CH2 refined with riding coordinates:
 C23(H23A,H23B), C95A(H95A,H95B), C50(H50A,H50B), C50(H50C,H50D), C86(H86A,
 H86B), C94A(H94A,H94B), C15(H15A,H15B), C59(H59A,H59B), C51(H51A,H51B),
 C14(H14A,H14B), C95(H95C,H95D), C87A(H87A,H87B), C22(H22A,H22B), C94(H94C,
 H94D), C58(H58A,H58B), C87(H87C,H87D), C51A(H51C,H51D), C58A(H58C,H58D)
6.c Aromatic/amide H refined with riding coordinates:
 C102(H102), C35(H35), C84(H84), C26(H26), C4(H4), C47(H47), C10(H10), C6(H6),
 C74(H74), C82(H82), C48(H48), C19(H19), C72(H72), C78(H78), C66(H66), C30(H30),
  C38(H38), C81(H81), C67(H67), C17(H17), C1(H1), C34(H34), C76(H76), C62(H62),
 C49(H49), C29(H29), C101(H101), C39(H39), C99(H99), C33(H33), C71(H71),
 C108(H108), C45(H45), C9(H9), C75(H75), C37(H37), C27(H27), C42(H42), C12(H12),
  C65(H65), C36(H36), C69(H69), C98(H98), C73(H73), C21(H21), C64(H64),
 C105(H105), C13(H13), C2(H2), C46(H46), C100(H100), C31(H31), C53(H53),
 C54(H54), C57(H57), C63(H63), C40(H40), C18(H18), C55(H55), C85(H85),
 C106(H106), C103(H103), C28(H28), C70(H70), C83(H83), C11(H11), C3(H3),
 C107(H107), C93A(H93A), C91A(H91A), C90A(H90A), C89A(H89A), C93(H93), C91(H91),
  C90(H90), C89(H89), C53A(H53A), C54A(H54A), C55A(H55A), C57A(H57A)
6.d Fitted hexagon refined as free rotating group:
 C88A(C93A,C92A,C91A,C90A,C89A), C88(C93,C92,C91,C90,C89), C52A(C53A,C54A,C55A,
 C56A,C57A)
6.e Idealised Me refined as rotating group:
 C302(H30A,H30B,H30C), C402(H40A,H40B,H40C)
;
_olex2_submission_special_instructions 'No special instructions were received'
_oxdiff_exptl_absorpt_empirical_details
'Empirical correction (ABSPACK) includes: - Absorption correction using spherical harmonics - Frame scaling'
_oxdiff_exptl_absorpt_empirical_full_max 6.739
_oxdiff_exptl_absorpt_empirical_full_min 0.604

loop_
_space_group_symop_operation_xyz
'x, y, z'
'-x, y+1/2, -z'

loop_
_atom_site_label
_atom_site_type_symbol
_atom_site_fract_x
_atom_site_fract_y
_atom_site_fract_z
_atom_site_U_iso_or_equiv
_atom_site_adp_type
_atom_site_occupancy
_atom_site_site_symmetry_order
_atom_site_calc_flag
_atom_site_refinement_flags_posn
_atom_site_refinement_flags_adp
_atom_site_refinement_flags_occupancy
_atom_site_disorder_assembly
_atom_site_disorder_group
Zn2 Zn 0.72554(9) 0.65011(2) 0.62274(8) 0.0410(2) Uani 1 1 d . . . . .
Zn1 Zn 0.69537(8) 0.34975(2) 0.80083(8) 0.03637(17) Uani 1 1 d . . . . .
Cl20 Cl 0.3714(3) 0.60679(6) -0.0352(2) 0.0665(6) Uani 1 1 d . U . . .
Cl10 Cl 0.3153(3) 0.25195(9) 0.7602(3) 0.0715(6) Uani 1 1 d . U . . .
Cl40 Cl 1.3200(14) 0.7454(4) 0.5917(14) 0.0770(19) Uani 0.5 1 d D U P A 1
Cl30 Cl 1.0420(5) 0.39789(13) 1.4326(4) 0.0522(10) Uani 0.6 1 d D U P B 1
N7 N 0.5894(6) 0.63152(14) 0.6721(5) 0.0396(13) Uani 1 1 d . . . . .
N6 N 0.8487(6) 0.37518(14) 0.9462(5) 0.0388(12) Uani 1 1 d . . . . .
N12 N 0.5826(8) 0.67244(18) 0.4590(6) 0.063(2) Uani 1 1 d . U . . .
N1 N 0.8121(6) 0.31120(16) 0.7975(6) 0.0419(13) Uani 1 1 d . . . . .
N00B N 0.7163(6) 0.68849(15) 0.7376(5) 0.0430(14) Uani 1 1 d . . . . .
N11 N 0.6881(8) 0.61250(17) 0.4823(6) 0.0532(17) Uani 1 1 d . U . . .
O1 O 0.8569(5) 0.43169(13) 0.6409(5) 0.0427(11) Uani 1 1 d . . . . .
O2 O 0.9899(5) 0.56055(12) 0.8764(4) 0.0405(10) Uani 1 1 d . . . . .
N2 N 0.7421(5) 0.36626(14) 0.6624(5) 0.0332(11) Uani 1 1 d . . . . .
N5 N 0.6856(6) 0.33357(15) 0.9603(5) 0.0400(13) Uani 1 1 d . . . . .
C102 C 0.9813(15) 0.5697(2) 0.5903(11) 0.082(4) Uani 1 1 d . . . . .
H102 H 0.978436 0.558662 0.656959 0.098 Uiso 1 1 calc R . . . .
N10 N 0.5567(5) 0.38831(13) 0.7651(5) 0.0341(11) Uani 1 1 d . . . . .
C35 C 0.9888(11) 0.6938(2) 0.5134(8) 0.059(2) Uani 1 1 d . . . . .
H35 H 0.987354 0.708891 0.453799 0.070 Uiso 1 1 calc R . . . .
O4 O 0.5881(6) 0.56750(14) 0.7969(5) 0.0511(13) Uani 1 1 d . . . . .
C84 C 0.4731(11) 0.3966(3) 1.0667(9) 0.068(3) Uani 1 1 d . . . . .
H84 H 0.405687 0.385724 1.068594 0.082 Uiso 1 1 calc R . . . .
N8 N 0.8817(7) 0.66739(14) 0.6073(5) 0.0432(13) Uani 1 1 d . . . . .
C25 C 0.8527(7) 0.63057(16) 0.9645(5) 0.0395(14) Uani 1 1 d . . . . .
O5 O 0.4800(7) 0.45555(14) 0.6550(5) 0.0581(15) Uani 1 1 d . U . . .
C26 C 0.9294(8) 0.65771(18) 1.0162(7) 0.0460(17) Uani 1 1 d . . . . .
H26 H 0.987890 0.663395 0.989459 0.055 Uiso 1 1 calc R . . . .
C4 C 0.9429(8) 0.2957(2) 0.7093(8) 0.0517(19) Uani 1 1 d . . . . .
H4 H 0.975597 0.300523 0.654885 0.062 Uiso 1 1 calc R . . . .
C47 C 1.2099(8) 0.3335(2) 0.8965(10) 0.064(3) Uani 1 1 d . . . . .
H47 H 1.268635 0.320038 0.887879 0.077 Uiso 1 1 calc R . . . .
C10 C 0.3586(9) 0.3976(3) 0.3240(8) 0.064(2) Uani 1 1 d . . . . .
H10 H 0.290325 0.412147 0.295983 0.076 Uiso 1 1 calc R . . . .
C32 C 0.9877(8) 0.65206(19) 0.6854(6) 0.0466(16) Uani 1 1 d . . . . .
C6 C 0.8182(6) 0.3474(2) 0.6475(6) 0.0408(14) Uani 1 1 d . . . . .
H6 H 0.847163 0.353111 0.590804 0.049 Uiso 1 1 calc R . . . .
C74 C 0.4121(9) 0.2892(2) 0.5055(9) 0.066(3) Uani 1 1 d . . . . .
H74 H 0.405668 0.268244 0.468552 0.079 Uiso 1 1 calc R . . . .
N9 N 0.5301(5) 0.32786(15) 0.6651(5) 0.0392(12) Uani 1 1 d . . . . .
C60 C 0.5156(7) 0.60174(16) 0.6171(6) 0.0400(14) Uani 1 1 d . . . . .
H60 H 0.567191 0.586822 0.595338 0.048 Uiso 1 1 calc R . . . .
C82 C 0.6588(10) 0.4275(2) 1.1687(8) 0.060(2) Uani 1 1 d . . . . .
H82 H 0.720463 0.437597 1.240708 0.072 Uiso 1 1 calc R . . . .
C48 C 1.1732(8) 0.3258(2) 0.9775(9) 0.0536(19) Uani 1 1 d . . . . .
H48 H 1.208399 0.307160 1.028753 0.064 Uiso 1 1 calc R . . . .
C79 C 0.5787(7) 0.42026(17) 0.8328(6) 0.0385(14) Uani 1 1 d . . . . .
H79 H 0.661243 0.428986 0.850280 0.046 Uiso 1 1 calc R . . . .
C19 C 1.2233(8) 0.5014(2) 0.8987(8) 0.0496(17) Uani 1 1 d . . . . .
H19 H 1.294546 0.511524 0.961396 0.060 Uiso 1 1 calc R . . . .
C72 C 0.7824(9) 0.71651(19) 0.7696(7) 0.0501(19) Uani 1 1 d . . . . .
H72 H 0.836814 0.721215 0.736733 0.060 Uiso 1 1 calc R . . . .
C78 C 0.4515(6) 0.38063(19) 0.6785(6) 0.0388(14) Uani 1 1 d . . . . .
H78 H 0.385201 0.395824 0.652572 0.047 Uiso 1 1 calc R . . . .
C66 C 0.3395(8) 0.63954(19) 0.4809(7) 0.0451(17) Uani 1 1 d . . . . .
H66 H 0.368653 0.655965 0.543144 0.054 Uiso 1 1 calc R . . . .
C30 C 0.7679(8) 0.6224(2) 1.0066(7) 0.0495(18) Uani 1 1 d . . . . .
H30 H 0.717500 0.603400 0.975817 0.059 Uiso 1 1 calc R . . . .
C52 C 0.8414(19) 0.4943(4) 1.0223(19) 0.045(4) Uani 0.6 1 d . . P C 1
C38 C 0.5980(9) 0.3070(2) 1.0760(8) 0.056(2) Uani 1 1 d . . . . .
H38 H 0.538620 0.292317 1.077585 0.067 Uiso 1 1 calc R . . . .
C56 C 0.669(3) 0.5333(6) 0.968(2) 0.058(7) Uani 0.6 1 d . . P C 1
C61 C 0.4023(7) 0.60986(18) 0.4984(6) 0.0434(15) Uani 1 1 d . . . . .
C81 C 0.6645(8) 0.4293(2) 1.0593(7) 0.0458(16) Uani 1 1 d . . . . .
H81 H 0.730860 0.440666 1.056883 0.055 Uiso 1 1 calc R . . . .
C68 C 0.6437(7) 0.68171(17) 0.7864(6) 0.0394(15) Uani 1 1 d . . . . .
C8 C 0.5668(7) 0.38393(18) 0.4699(6) 0.0387(14) Uani 1 1 d . . . . .
C67 C 0.5721(7) 0.6504(2) 0.7469(6) 0.0408(14) Uani 1 1 d . . . . .
H67 H 0.515552 0.644513 0.775875 0.049 Uiso 1 1 calc R . . . .
C17 C 1.1298(10) 0.4610(3) 0.7389(9) 0.060(2) Uani 1 1 d . . . . .
H17 H 1.137822 0.442997 0.693696 0.072 Uiso 1 1 calc R . . . .
C20 C 1.1057(7) 0.51360(17) 0.8708(6) 0.0388(14) Uani 1 1 d . . . . .
C1 C 0.8467(8) 0.2840(2) 0.8658(8) 0.0513(19) Uani 1 1 d . . . . .
H1 H 0.814019 0.280075 0.920745 0.062 Uiso 1 1 calc R . . . .
C34 C 1.0957(10) 0.6778(2) 0.5927(9) 0.058(2) Uani 1 1 d . . . . .
H34 H 1.169136 0.681423 0.587149 0.070 Uiso 1 1 calc R . . . .
C76 C 0.3232(8) 0.3403(2) 0.5177(7) 0.0490(18) Uani 1 1 d . . . . .
H76 H 0.254666 0.354766 0.489308 0.059 Uiso 1 1 calc R . . . .
C23 C 0.9777(7) 0.58471(18) 0.9516(6) 0.0393(14) Uani 1 1 d . . . . .
H23A H 1.053624 0.598126 0.990568 0.047 Uiso 1 1 calc R . . . .
H23B H 0.965903 0.573903 1.017354 0.047 Uiso 1 1 calc R . . . .
C95A C 0.7171(18) 0.5504(5) 0.4280(16) 0.041(3) Uani 0.5 1 d . . P D 1
H95A H 0.701137 0.554313 0.342568 0.049 Uiso 0.5 1 calc R . P D 1
H95B H 0.781799 0.533306 0.465124 0.049 Uiso 0.5 1 calc R . P D 1
O22 O 0.4178(9) 0.6295(2) -0.0896(10) 0.088(2) Uani 1 1 d . U . . .
C104 C 0.5423(9) 0.6519(3) 0.3612(6) 0.059(2) Uani 1 1 d . U . . .
C62 C 0.3602(7) 0.5859(2) 0.4051(7) 0.0469(17) Uani 1 1 d . . . . .
H62 H 0.403745 0.565711 0.416934 0.056 Uiso 1 1 calc R . . . .
C49 C 1.0820(7) 0.34459(17) 0.9913(8) 0.0484(17) Uani 1 1 d . . . . .
H49 H 1.055080 0.338531 1.049313 0.058 Uiso 1 1 calc R . . . .
C5 C 0.8595(7) 0.31660(18) 0.7198(7) 0.0453(17) Uani 1 1 d . . . . .
C29 C 0.7579(8) 0.6426(2) 1.0946(7) 0.0504(19) Uani 1 1 d . . . . .
H29 H 0.696316 0.638069 1.118412 0.061 Uiso 1 1 calc R . . . .
C101 C 1.0863(17) 0.5702(3) 0.5842(12) 0.096(5) Uani 1 1 d . . . . .
H101 H 1.155494 0.558805 0.644594 0.115 Uiso 1 1 calc R . . . .
C39 C 0.6812(10) 0.3233(2) 1.1809(8) 0.057(2) Uani 1 1 d . . . . .
H39 H 0.680791 0.319656 1.256872 0.068 Uiso 1 1 calc R . . . .
C99 C 0.9937(11) 0.6040(3) 0.4020(10) 0.068(3) Uani 1 1 d . . . . .
H99 H 0.999131 0.616183 0.338788 0.082 Uiso 1 1 calc R . . . .
C97 C 0.8751(12) 0.5850(2) 0.5013(10) 0.065(3) Uani 1 1 d . . . . .
C33 C 1.0953(8) 0.6564(2) 0.6809(7) 0.0510(19) Uani 1 1 d . . . . .
H33 H 1.167855 0.645184 0.736320 0.061 Uiso 1 1 calc R . . . .
C71 C 0.7719(10) 0.7389(2) 0.8510(8) 0.060(2) Uani 1 1 d . . . . .
H71 H 0.817106 0.758942 0.870804 0.072 Uiso 1 1 calc R . . . .
C43 C 0.9408(7) 0.39473(18) 0.9303(7) 0.0431(16) Uani 1 1 d . . . . .
H43 H 0.895967 0.407181 0.851593 0.052 Uiso 1 1 calc R . . . .
C44 C 1.0343(7) 0.37212(17) 0.9159(7) 0.0424(15) Uani 1 1 d . . . . .
C108 C 0.5210(12) 0.6997(2) 0.4514(10) 0.086(4) Uani 1 1 d . U . . .
H108 H 0.545534 0.713636 0.521022 0.103 Uiso 1 1 calc R . . . .
O34 O 0.9701(12) 0.3769(3) 1.4666(12) 0.071(3) Uani 0.6 1 d D U P B 1
C77 C 0.4329(7) 0.3481(2) 0.6184(6) 0.0399(13) Uani 1 1 d . . . . .
C45 C 1.0755(8) 0.3800(2) 0.8316(9) 0.0520(18) Uani 1 1 d . . . . .
H45 H 1.041755 0.398707 0.779886 0.062 Uiso 1 1 calc R . . . .
C9 C 0.4669(8) 0.4050(2) 0.4261(7) 0.0492(18) Uani 1 1 d . . . . .
H9 H 0.473337 0.425157 0.467902 0.059 Uiso 1 1 calc R . . . .
C24 C 0.8674(8) 0.60725(18) 0.8755(7) 0.0427(16) Uani 1 1 d . . . . .
H24 H 0.792273 0.593095 0.836311 0.051 Uiso 1 1 calc R . . . .
O21 O 0.2786(7) 0.6228(2) -0.0141(6) 0.0717(18) Uani 1 1 d . U . . .
O33 O 1.0635(14) 0.3799(3) 1.3435(11) 0.063(3) Uani 0.6 1 d D U P B 1
C75 C 0.3169(9) 0.3106(2) 0.4594(8) 0.060(2) Uani 1 1 d . . . . .
H75 H 0.244830 0.305228 0.386137 0.072 Uiso 1 1 calc R . . . .
C37 C 0.6046(8) 0.31316(19) 0.9667(7) 0.0447(16) Uani 1 1 d . . . . .
H37 H 0.548252 0.302120 0.894068 0.054 Uiso 1 1 calc R . . . .
C27 C 0.9213(9) 0.67637(19) 1.1055(7) 0.0488(18) Uani 1 1 d . . . . .
H27 H 0.974412 0.694768 1.139777 0.059 Uiso 1 1 calc R . . . .
C42 C 0.8545(7) 0.37151(19) 1.0515(7) 0.0432(15) Uani 1 1 d . . . . .
H42 H 0.915105 0.382839 1.120938 0.052 Uiso 1 1 calc R . . . .
C12 C 0.4462(11) 0.3461(3) 0.3052(9) 0.074(3) Uani 1 1 d . . . . .
H12 H 0.436854 0.325297 0.266240 0.088 Uiso 1 1 calc R . . . .
C65 C 0.2329(7) 0.6449(2) 0.3707(7) 0.0491(18) Uani 1 1 d . . . . .
H65 H 0.187515 0.664751 0.358848 0.059 Uiso 1 1 calc R . . . .
O31 O 1.1544(10) 0.4046(3) 1.5353(12) 0.066(3) Uani 0.6 1 d D U P B 1
C7 C 0.6858(7) 0.39545(16) 0.5801(6) 0.0376(13) Uani 1 1 d . . . . .
H7 H 0.660886 0.411197 0.626935 0.045 Uiso 1 1 calc R . . . .
C80 C 0.5754(7) 0.41492(19) 0.9537(7) 0.0398(15) Uani 1 1 d . . . . .
C50 C 1.0130(9) 0.4202(2) 1.0301(10) 0.061(2) Uani 1 1 d . . . . .
H50A H 1.069842 0.408161 1.105210 0.073 Uiso 0.6 1 calc R . P E 1
H50B H 1.063743 0.433338 1.003009 0.073 Uiso 0.6 1 calc R . P E 1
H50C H 1.045012 0.410797 1.113575 0.073 Uiso 0.4 1 calc R . P F 2
H50D H 1.081243 0.430015 1.019839 0.073 Uiso 0.4 1 calc R . P F 2
O3 O 0.9427(10) 0.4427(2) 1.0622(10) 0.038(2) Uani 0.6 1 d . . P C 1
C36 C 0.8855(10) 0.6871(2) 0.5233(8) 0.0525(19) Uani 1 1 d . . . . .
H36 H 0.811063 0.697251 0.466065 0.063 Uiso 1 1 calc R . . . .
N400 N 1.1273(13) 0.7114(3) 0.9352(11) 0.093(3) Uani 1 1 d . . . . .
C69 C 0.6321(10) 0.7031(2) 0.8689(8) 0.055(2) Uani 1 1 d . . . . .
H69 H 0.579005 0.697902 0.902826 0.066 Uiso 1 1 calc R . . . .
C98 C 0.8844(10) 0.6025(2) 0.4076(9) 0.057(2) Uani 1 1 d . . . . .
H98 H 0.814211 0.613636 0.347139 0.069 Uiso 1 1 calc R . . . .
C73 C 0.5206(9) 0.2987(2) 0.6091(9) 0.061(2) Uani 1 1 d . . . . .
H73 H 0.588956 0.284102 0.640435 0.074 Uiso 1 1 calc R . . . .
C21 C 1.0027(8) 0.49881(19) 0.7766(7) 0.0440(16) Uani 1 1 d . . . . .
H21 H 0.922785 0.506325 0.757840 0.053 Uiso 1 1 calc R . . . .
C64 C 0.1928(8) 0.6210(3) 0.2771(7) 0.060(2) Uani 1 1 d . . . . .
H64 H 0.122443 0.625038 0.200687 0.072 Uiso 1 1 calc R . . . .
C105 C 0.4371(10) 0.6601(3) 0.2508(7) 0.073(3) Uani 1 1 d . U . . .
H105 H 0.409230 0.645625 0.182287 0.088 Uiso 1 1 calc R . . . .
C13 C 0.5586(9) 0.3541(2) 0.4079(8) 0.0536(19) Uani 1 1 d . . . . .
H13 H 0.627212 0.339644 0.434645 0.064 Uiso 1 1 calc R . . . .
C2 C 0.9278(9) 0.2612(2) 0.8610(9) 0.059(2) Uani 1 1 d . . . . .
H2 H 0.949272 0.241933 0.910701 0.070 Uiso 1 1 calc R . . . .
N3 N 0.8773(6) 0.62574(13) 0.7783(5) 0.0400(12) Uani 1 1 d . . . . .
C46 C 1.1618(9) 0.3620(2) 0.8215(10) 0.062(2) Uani 1 1 d . . . . .
H46 H 1.190321 0.368175 0.764889 0.074 Uiso 1 1 calc R . . . .
O6A O 0.6109(11) 0.5404(3) 0.4307(10) 0.049(2) Uani 0.5 1 d . U P D 1
C86 C 0.4815(8) 0.4468(2) 0.7648(7) 0.0465(16) Uani 1 1 d . . . . .
H86A H 0.399608 0.438285 0.747712 0.056 Uiso 1 1 calc R . . . .
H86B H 0.499071 0.466558 0.817574 0.056 Uiso 1 1 calc R . . . .
C100 C 1.0971(13) 0.5872(3) 0.4912(11) 0.073(3) Uani 1 1 d . . . . .
H100 H 1.172755 0.587357 0.487990 0.088 Uiso 1 1 calc R . . . .
O23 O 0.4678(11) 0.5961(3) 0.0749(9) 0.113(3) Uani 1 1 d . U . . .
C31 C 0.9806(8) 0.63037(18) 0.7781(7) 0.0468(17) Uani 1 1 d . . . . .
H31 H 1.052620 0.619793 0.837917 0.056 Uiso 1 1 calc R . . . .
C94A C 0.5405(16) 0.5160(4) 0.3360(13) 0.045(3) Uani 0.5 1 d . . P D 1
H94A H 0.511495 0.526115 0.253928 0.054 Uiso 0.5 1 calc R . P D 1
H94B H 0.594305 0.497121 0.342363 0.054 Uiso 0.5 1 calc R . P D 1
C41 C 0.7661(7) 0.3495(2) 1.0637(6) 0.0431(14) Uani 1 1 d . . . . .
C53 C 0.8817(16) 0.5016(4) 1.1402(19) 0.049(4) Uani 0.6 1 d . . P C 1
H53 H 0.954531 0.491391 1.200047 0.059 Uiso 0.6 1 calc R . P C 1
C301 C 0.0033(13) 0.2892(4) 0.2823(17) 0.095(4) Uani 1 1 d . . . . .
C15 C 0.9034(9) 0.4593(2) 0.6030(8) 0.054(2) Uani 1 1 d . . . . .
H15A H 0.839773 0.476762 0.569420 0.065 Uiso 1 1 calc R . . . .
H15B H 0.923391 0.452385 0.537402 0.065 Uiso 1 1 calc R . . . .
C54 C 0.822(3) 0.5233(5) 1.1769(18) 0.062(6) Uani 0.6 1 d . . P C 1
H54 H 0.854812 0.528069 1.261879 0.075 Uiso 0.6 1 calc R . P C 1
C57 C 0.732(2) 0.5102(5) 0.9351(16) 0.045(5) Uani 0.6 1 d . . P C 1
H57 H 0.701147 0.504804 0.850825 0.054 Uiso 0.6 1 calc R . P C 1
C63 C 0.2561(10) 0.5916(3) 0.2970(9) 0.064(2) Uani 1 1 d . . . . .
H63 H 0.227174 0.575181 0.234935 0.077 Uiso 1 1 calc R . . . .
C96 C 0.7539(14) 0.5804(2) 0.4980(10) 0.077(4) Uani 1 1 d . . . . .
H96 H 0.774880 0.573323 0.583229 0.092 Uiso 0.5 1 calc R . P D 1
H96A H 0.767497 0.570250 0.577286 0.092 Uiso 0.5 1 calc R . P D 2
C40 C 0.7649(9) 0.3448(2) 1.1740(8) 0.0549(19) Uani 1 1 d . . . . .
H40 H 0.821592 0.356308 1.245147 0.066 Uiso 1 1 calc R . . . .
C18 C 1.2349(9) 0.4749(3) 0.8354(10) 0.064(2) Uani 1 1 d . . . . .
H18 H 1.313741 0.466068 0.856725 0.077 Uiso 1 1 calc R . . . .
C55 C 0.715(3) 0.5385(8) 1.097(3) 0.087(11) Uani 0.6 1 d . . P C 1
H55 H 0.672463 0.552341 1.126060 0.104 Uiso 0.6 1 calc R . P C 1
C85 C 0.4797(8) 0.3979(2) 0.9599(8) 0.0501(19) Uani 1 1 d . . . . .
H85 H 0.418918 0.387212 0.888949 0.060 Uiso 1 1 calc R . . . .
C16 C 1.0173(8) 0.47302(19) 0.7101(7) 0.0458(17) Uani 1 1 d . . . . .
O11 O 0.3112(11) 0.2899(3) 0.7262(10) 0.109(3) Uani 1 1 d . U . . .
C106 C 0.3747(12) 0.6892(3) 0.2429(9) 0.090(4) Uani 1 1 d . U . . .
H106 H 0.302968 0.695033 0.169972 0.108 Uiso 1 1 calc R . . . .
C103 C 0.6019(10) 0.6212(2) 0.3766(7) 0.060(2) Uani 1 1 d . U . . .
H103 H 0.578323 0.606880 0.308274 0.072 Uiso 1 1 calc DR . . . .
C59 C 0.4797(8) 0.5818(2) 0.7016(7) 0.0487(18) Uani 1 1 d . . . . .
H59A H 0.440422 0.596532 0.737277 0.058 Uiso 1 1 calc R . . . .
H59B H 0.420539 0.564289 0.654181 0.058 Uiso 1 1 calc R . . . .
C51 C 0.9048(10) 0.4698(3) 0.9803(10) 0.038(2) Uani 0.6 1 d . . P C 1
H51A H 0.848032 0.462125 0.896315 0.046 Uiso 0.6 1 calc R . P C 1
H51B H 0.976889 0.480155 0.978822 0.046 Uiso 0.6 1 calc R . P C 1
C28 C 0.8366(9) 0.6687(2) 1.1462(7) 0.057(2) Uani 1 1 d . . . . .
H28 H 0.833034 0.681377 1.209234 0.068 Uiso 1 1 calc R . . . .
O42 O 1.2167(15) 0.7318(4) 0.4818(13) 0.096(3) Uani 0.5 1 d D U P A 1
C70 C 0.6993(10) 0.7321(2) 0.9004(8) 0.063(3) Uani 1 1 d . . . . .
H70 H 0.693398 0.747078 0.956838 0.076 Uiso 1 1 calc R . . . .
C83 C 0.5620(11) 0.4108(3) 1.1718(9) 0.067(3) Uani 1 1 d . . . . .
H83 H 0.557175 0.409238 1.246382 0.081 Uiso 1 1 calc R . . . .
C11 C 0.3517(10) 0.3677(4) 0.2615(8) 0.080(3) Uani 1 1 d . . . . .
H11 H 0.279503 0.362704 0.187809 0.096 Uiso 1 1 calc R . . . .
C14 C 0.7631(7) 0.4149(2) 0.5381(7) 0.0428(16) Uani 1 1 d . . . . .
H14A H 0.800637 0.399869 0.501558 0.051 Uiso 1 1 calc R . . . .
H14B H 0.711381 0.431101 0.474826 0.051 Uiso 1 1 calc R . . . .
C95 C 0.6530(18) 0.5574(3) 0.3838(16) 0.039(3) Uani 0.5 1 d . . P D 2
H95C H 0.571092 0.557788 0.380321 0.046 Uiso 0.5 1 calc R . P D 2
H95D H 0.645557 0.564343 0.303575 0.046 Uiso 0.5 1 calc DR . P D 2
O44 O 1.2898(17) 0.7542(5) 0.6799(15) 0.092(3) Uani 0.5 1 d D U P A 1
O43 O 1.3762(18) 0.7108(4) 0.6471(16) 0.086(3) Uani 0.5 1 d D U P A 1
O14 O 0.1891(10) 0.2459(3) 0.7117(12) 0.117(3) Uani 1 1 d . U . . .
O13 O 0.3662(11) 0.2572(3) 0.8844(9) 0.109(3) Uani 1 1 d . U . . .
O24 O 0.3088(12) 0.5820(3) -0.1262(10) 0.117(3) Uani 1 1 d . U . . .
C3 C 0.9774(9) 0.2671(2) 0.7814(10) 0.067(3) Uani 1 1 d . . . . .
H3 H 1.033737 0.251886 0.776435 0.080 Uiso 1 1 calc R . . . .
C87A C 0.3546(16) 0.4747(4) 0.5937(14) 0.044(3) Uani 0.5 1 d . U P D 1
H87A H 0.285427 0.460242 0.582868 0.052 Uiso 0.5 1 calc R . P D 1
H87B H 0.356508 0.494295 0.642635 0.052 Uiso 0.5 1 calc R . P D 1
C22 C 1.0975(8) 0.54118(17) 0.9468(7) 0.0447(16) Uani 1 1 d . . . . .
H22A H 1.094260 0.532080 1.019766 0.054 Uiso 1 1 calc R . . . .
H22B H 1.171357 0.555327 0.975398 0.054 Uiso 1 1 calc R . . . .
N300 N 0.0149(11) 0.2903(4) 0.1949(12) 0.102(4) Uani 1 1 d . . . . .
C302 C -0.005(2) 0.2881(5) 0.3922(19) 0.141(8) Uani 1 1 d . . . . .
H30A H -0.089359 0.283410 0.374110 0.211 Uiso 1 1 calc GR . . . .
H30B H 0.020682 0.309492 0.433945 0.211 Uiso 1 1 calc GR . . . .
H30C H 0.049664 0.270731 0.445185 0.211 Uiso 1 1 calc GR . . . .
O6 O 0.7099(10) 0.5263(2) 0.4203(9) 0.0392(19) Uani 0.5 1 d . U P D 2
C94 C 0.637(2) 0.5014(4) 0.3343(15) 0.059(5) Uani 0.5 1 d . . P D 2
H94C H 0.686056 0.480810 0.350629 0.071 Uiso 0.5 1 calc R . P D 2
H94D H 0.615616 0.508789 0.250066 0.071 Uiso 0.5 1 calc R . P D 2
C107 C 0.4182(14) 0.7082(3) 0.3393(11) 0.104(4) Uani 1 1 d . U . . .
H107 H 0.378926 0.728773 0.333898 0.125 Uiso 1 1 calc R . . . .
O12 O 0.3616(12) 0.2363(3) 0.6983(12) 0.121(3) Uani 1 1 d . U . . .
O32 O 0.9741(13) 0.4273(3) 1.3802(15) 0.085(4) Uani 0.6 1 d D U P B 1
C58 C 0.5535(14) 0.5474(3) 0.8766(14) 0.048(3) Uani 0.6 1 d . . P C 1
H58A H 0.515549 0.561342 0.915681 0.058 Uiso 0.6 1 calc R . P C 1
H58B H 0.494935 0.529737 0.828748 0.058 Uiso 0.6 1 calc R . P C 1
C88A C 0.3455(10) 0.4847(3) 0.4707(6) 0.046(3) Uani 0.5 1 d . U P D 1
C93A C 0.4473(9) 0.4966(3) 0.4625(7) 0.043(4) Uani 0.5 1 d G U P D 1
H93A H 0.523335 0.499345 0.534720 0.052 Uiso 0.5 1 calc R . P D 1
C92A C 0.4379(8) 0.5045(3) 0.3487(9) 0.047(3) Uani 0.5 1 d G U P D 1
C91A C 0.3268(10) 0.5004(3) 0.2431(7) 0.061(4) Uani 0.5 1 d G U P D 1
H91A H 0.320341 0.505795 0.165282 0.073 Uiso 0.5 1 calc R . P D 1
C90A C 0.2250(8) 0.4885(3) 0.2513(7) 0.059(3) Uani 0.5 1 d G U P D 1
H90A H 0.148960 0.485759 0.179063 0.070 Uiso 0.5 1 calc R . P D 1
C89A C 0.2343(9) 0.4807(3) 0.3651(9) 0.053(3) Uani 0.5 1 d G U P D 1
H89A H 0.164765 0.472516 0.370672 0.063 Uiso 0.5 1 calc R . P D 1
C88 C 0.4155(12) 0.4860(3) 0.4624(9) 0.053(5) Uani 0.5 1 d . . P D 2
C93 C 0.5227(10) 0.4936(3) 0.4565(7) 0.053(4) Uani 0.5 1 d G . P D 2
H93 H 0.596145 0.498136 0.529519 0.063 Uiso 0.5 1 calc R . P D 2
C92 C 0.5223(9) 0.4945(3) 0.3436(9) 0.042(3) Uani 0.5 1 d G . P D 2
C91 C 0.4148(11) 0.4879(4) 0.2367(7) 0.071(5) Uani 0.5 1 d G . P D 2
H91 H 0.414596 0.488550 0.159563 0.085 Uiso 0.5 1 calc R . P D 2
C90 C 0.3077(9) 0.4803(4) 0.2427(9) 0.084(7) Uani 0.5 1 d G . P D 2
H90 H 0.234218 0.475745 0.169624 0.101 Uiso 0.5 1 calc R . P D 2
C89 C 0.3080(10) 0.4793(4) 0.3555(12) 0.081(6) Uani 0.5 1 d G . P D 2
H89 H 0.234801 0.474136 0.359631 0.097 Uiso 0.5 1 calc R . P D 2
O41 O 1.4068(16) 0.7608(4) 0.5756(17) 0.096(3) Uani 0.5 1 d D U P A 1
C401 C 1.2161(13) 0.7114(3) 0.9306(9) 0.071(3) Uani 1 1 d . . . . .
C402 C 1.3374(13) 0.7118(3) 0.9301(13) 0.085(3) Uani 1 1 d . . . . .
H40A H 1.328648 0.723033 0.855977 0.127 Uiso 1 1 calc GR . . . .
H40B H 1.365366 0.689095 0.931310 0.127 Uiso 1 1 calc GR . . . .
H40C H 1.397698 0.723638 1.002761 0.127 Uiso 1 1 calc GR . . . .
Cl3A Cl 1.0660(8) 0.4115(3) 1.4148(7) 0.071(2) Uani 0.4 1 d D U P G 2
Cl4A Cl 1.3340(12) 0.7499(3) 0.5986(12) 0.0676(15) Uani 0.5 1 d D U P H 2
O41A O 1.4310(16) 0.7633(5) 0.7152(14) 0.110(4) Uani 0.5 1 d D U P H 2
O42A O 1.3345(17) 0.7673(4) 0.5052(14) 0.094(3) Uani 0.5 1 d D U P H 2
O33A O 1.078(2) 0.3940(6) 1.3231(19) 0.088(7) Uani 0.4 1 d D U P G 2
O31A O 1.1805(17) 0.4174(6) 1.5140(19) 0.092(8) Uani 0.4 1 d D U P G 2
C87 C 0.423(3) 0.4838(5) 0.586(2) 0.075(7) Uani 0.5 1 d . . P D 2
H87C H 0.467371 0.503473 0.633311 0.090 Uiso 0.5 1 calc R . P D 2
H87D H 0.338243 0.484882 0.575505 0.090 Uiso 0.5 1 calc R . P D 2
O32A O 0.993(2) 0.3928(7) 1.456(3) 0.119(10) Uani 0.4 1 d D U P G 2
O43A O 1.3564(18) 0.7155(3) 0.6026(16) 0.083(3) Uani 0.5 1 d D U P H 2
O44A O 1.2216(14) 0.7551(5) 0.5979(18) 0.096(3) Uani 0.5 1 d D U P H 2
O3A O 0.9122(13) 0.4444(4) 1.0027(14) 0.039(3) Uani 0.4 1 d . U P C 2
C51A C 0.9681(19) 0.4727(5) 1.0762(19) 0.052(4) Uani 0.4 1 d . U P C 2
H51C H 1.022591 0.483210 1.047402 0.063 Uiso 0.4 1 calc R . P C 2
H51D H 1.019676 0.465556 1.162097 0.063 Uiso 0.4 1 calc R . P C 2
C52A C 0.8779(17) 0.4974(4) 1.073(2) 0.037(5) Uani 0.4 1 d . U P C 2
C53A C 0.8963(17) 0.5119(5) 1.1823(17) 0.047(5) Uani 0.4 1 d G U P C 2
H53A H 0.966903 0.506402 1.256721 0.057 Uiso 0.4 1 calc R . P C 2
C54A C 0.811(2) 0.5344(5) 1.1828(16) 0.038(5) Uani 0.4 1 d G U P C 2
H54A H 0.823799 0.544303 1.257558 0.046 Uiso 0.4 1 calc R . P C 2
C55A C 0.7079(17) 0.5424(4) 1.074(2) 0.034(5) Uani 0.4 1 d G U P C 2
H55A H 0.649829 0.557773 1.074139 0.041 Uiso 0.4 1 calc R . P C 2
C56A C 0.6896(17) 0.5279(5) 0.9643(16) 0.029(5) Uani 0.4 1 d G U P C 2
C57A C 0.775(2) 0.5054(5) 0.9638(17) 0.030(5) Uani 0.4 1 d G U P C 2
H57A H 0.762063 0.495438 0.889042 0.035 Uiso 0.4 1 calc R . P C 2
C58A C 0.585(2) 0.5377(5) 0.839(2) 0.048(4) Uani 0.4 1 d . U P C 2
H58C H 0.581841 0.521310 0.778179 0.058 Uiso 0.4 1 calc R . P C 2
H58D H 0.506739 0.535636 0.843611 0.058 Uiso 0.4 1 calc R . P C 2
O34A O 1.004(2) 0.4417(5) 1.371(2) 0.114(9) Uani 0.4 1 d D U P G 2

loop_
_atom_site_aniso_label
_atom_site_aniso_U_11
_atom_site_aniso_U_22
_atom_site_aniso_U_33
_atom_site_aniso_U_23
_atom_site_aniso_U_13
_atom_site_aniso_U_12
Zn2 0.0552(6) 0.0341(4) 0.0286(4) 0.0002(3) 0.0152(4) 0.0011(4)
Zn1 0.0361(5) 0.0356(4) 0.0330(4) 0.0009(3) 0.0124(3) -0.0004(4)
Cl20 0.0988(18) 0.0605(11) 0.0462(10) -0.0135(9) 0.0388(11) -0.0084(11)
Cl10 0.0714(14) 0.1009(16) 0.0591(11) -0.0192(11) 0.0448(9) -0.0271(13)
Cl40 0.090(3) 0.077(3) 0.075(2) 0.018(2) 0.048(3) 0.025(3)
Cl30 0.043(2) 0.063(2) 0.041(2) -0.0054(18) 0.0115(16) 0.0064(19)
N7 0.051(4) 0.035(3) 0.028(3) 0.005(2) 0.014(2) 0.002(2)
N6 0.035(3) 0.034(3) 0.040(3) 0.001(2) 0.011(2) 0.000(2)
N12 0.085(5) 0.050(3) 0.029(3) 0.011(3) 0.006(3) -0.023(3)
N1 0.034(3) 0.041(3) 0.040(3) -0.002(2) 0.009(3) -0.001(2)
N00B 0.049(4) 0.031(3) 0.032(3) -0.001(2) 0.005(3) 0.006(2)
N11 0.084(5) 0.049(3) 0.037(3) -0.009(3) 0.037(3) -0.024(3)
O1 0.048(3) 0.043(2) 0.034(2) 0.002(2) 0.017(2) -0.005(2)
O2 0.045(3) 0.040(2) 0.032(2) 0.0045(18) 0.015(2) 0.008(2)
N2 0.031(3) 0.039(3) 0.030(2) -0.003(2) 0.014(2) -0.005(2)
N5 0.051(4) 0.038(3) 0.034(3) 0.006(2) 0.023(3) 0.002(3)
C102 0.163(13) 0.045(4) 0.069(6) 0.012(4) 0.080(8) 0.015(6)
N10 0.039(3) 0.033(2) 0.034(3) 0.000(2) 0.021(2) 0.000(2)
C35 0.096(7) 0.046(4) 0.040(4) 0.003(3) 0.037(4) -0.014(4)
O4 0.062(4) 0.044(3) 0.038(3) 0.008(2) 0.015(2) 0.003(3)
C84 0.079(7) 0.086(7) 0.055(5) -0.015(5) 0.044(5) -0.031(6)
N8 0.061(4) 0.036(3) 0.031(3) 0.001(2) 0.020(3) -0.004(3)
C25 0.053(4) 0.040(3) 0.020(3) 0.005(2) 0.013(3) 0.012(3)
O5 0.082(4) 0.040(3) 0.039(3) 0.005(2) 0.018(3) 0.014(3)
C26 0.055(5) 0.043(3) 0.039(3) 0.004(3) 0.020(3) 0.008(3)
C4 0.041(4) 0.057(5) 0.046(4) -0.010(4) 0.011(3) 0.000(4)
C47 0.037(4) 0.057(5) 0.083(6) -0.028(5) 0.015(4) -0.007(4)
C10 0.048(5) 0.100(7) 0.035(4) 0.006(4) 0.013(4) -0.004(5)
C32 0.067(5) 0.041(3) 0.036(3) 0.003(3) 0.028(3) 0.000(4)
C6 0.030(3) 0.047(4) 0.041(3) -0.013(3) 0.014(3) -0.006(3)
C74 0.059(6) 0.044(4) 0.065(6) -0.017(4) 0.003(4) -0.007(4)
N9 0.033(3) 0.038(3) 0.040(3) 0.000(2) 0.011(2) -0.005(2)
C60 0.039(4) 0.036(3) 0.037(3) 0.001(3) 0.011(3) -0.004(3)
C82 0.076(6) 0.062(5) 0.041(4) -0.009(4) 0.027(4) -0.015(5)
C48 0.050(5) 0.044(4) 0.060(5) -0.011(3) 0.020(4) 0.003(3)
C79 0.043(4) 0.042(3) 0.034(3) 0.001(3) 0.021(3) -0.006(3)
C19 0.050(4) 0.052(4) 0.057(4) -0.011(3) 0.033(4) 0.000(3)
C72 0.066(5) 0.037(3) 0.039(4) -0.002(3) 0.017(4) -0.001(3)
C78 0.028(3) 0.051(4) 0.034(3) 0.002(3) 0.011(3) 0.007(3)
C66 0.052(5) 0.041(3) 0.040(4) 0.004(3) 0.020(3) 0.008(3)
C30 0.054(5) 0.061(5) 0.027(3) -0.001(3) 0.014(3) -0.002(4)
C52 0.060(11) 0.026(6) 0.041(9) 0.000(6) 0.017(8) -0.003(7)
C38 0.059(5) 0.056(5) 0.048(4) 0.007(4) 0.020(4) -0.007(4)
C56 0.069(13) 0.028(8) 0.068(13) 0.012(7) 0.025(10) 0.019(8)
C61 0.049(4) 0.047(3) 0.033(3) -0.002(3) 0.018(3) 0.004(3)
C81 0.057(5) 0.047(4) 0.036(3) -0.002(3) 0.024(3) -0.007(3)
C68 0.048(4) 0.039(3) 0.024(3) -0.003(2) 0.010(3) 0.011(3)
C8 0.039(4) 0.054(4) 0.024(3) 0.001(3) 0.015(2) -0.008(3)
C67 0.046(4) 0.040(3) 0.029(3) -0.001(3) 0.012(3) 0.003(3)
C17 0.064(6) 0.062(5) 0.066(5) -0.017(4) 0.040(5) -0.005(4)
C20 0.039(4) 0.038(3) 0.034(3) 0.004(3) 0.013(3) 0.000(3)
C1 0.054(5) 0.041(4) 0.044(4) -0.003(3) 0.010(3) 0.000(4)
C34 0.070(6) 0.060(5) 0.059(5) -0.005(4) 0.042(5) -0.013(4)
C76 0.036(4) 0.059(5) 0.045(4) 0.000(3) 0.013(3) -0.006(3)
C23 0.047(4) 0.046(3) 0.031(3) 0.003(3) 0.023(3) 0.006(3)
C95A 0.042(9) 0.053(10) 0.047(8) 0.010(7) 0.038(7) 0.006(8)
O22 0.090(5) 0.075(4) 0.111(5) -0.010(4) 0.058(4) -0.012(4)
C104 0.078(5) 0.070(4) 0.024(3) -0.002(3) 0.019(3) -0.028(4)
C62 0.040(4) 0.059(4) 0.034(3) -0.010(3) 0.011(3) 0.003(3)
C49 0.041(4) 0.035(3) 0.053(4) -0.006(3) 0.008(3) 0.001(3)
C5 0.040(4) 0.039(3) 0.047(4) -0.012(3) 0.011(3) 0.004(3)
C29 0.061(5) 0.062(5) 0.036(3) 0.003(3) 0.029(4) 0.010(4)
C101 0.171(15) 0.059(6) 0.075(7) 0.022(5) 0.072(9) 0.036(8)
C39 0.075(6) 0.055(4) 0.040(4) 0.005(3) 0.026(4) -0.001(4)
C99 0.089(8) 0.071(6) 0.064(6) 0.012(5) 0.051(6) 0.003(5)
C97 0.125(9) 0.030(3) 0.067(5) -0.004(4) 0.067(6) -0.002(4)
C33 0.056(5) 0.061(5) 0.041(4) 0.002(3) 0.027(4) 0.005(4)
C71 0.076(6) 0.047(4) 0.046(4) -0.004(3) 0.019(4) 0.000(4)
C43 0.037(4) 0.039(3) 0.051(4) 0.002(3) 0.018(3) 0.004(3)
C44 0.034(4) 0.039(3) 0.045(4) -0.005(3) 0.010(3) -0.004(3)
C108 0.111(7) 0.041(4) 0.049(4) 0.012(3) -0.009(5) -0.009(4)
O34 0.068(6) 0.078(6) 0.072(6) -0.009(6) 0.038(5) -0.006(5)
C77 0.039(3) 0.045(3) 0.035(3) 0.002(3) 0.017(3) -0.005(3)
C45 0.036(4) 0.052(4) 0.066(5) -0.008(4) 0.021(4) -0.006(3)
C9 0.046(4) 0.063(5) 0.036(4) 0.010(3) 0.017(3) -0.004(4)
C24 0.056(5) 0.036(3) 0.036(3) 0.000(3) 0.021(3) 0.001(3)
O21 0.070(4) 0.094(5) 0.050(3) -0.017(3) 0.027(3) -0.020(4)
O33 0.053(6) 0.085(7) 0.039(5) -0.007(5) 0.012(4) 0.009(6)
C75 0.048(5) 0.062(5) 0.051(4) -0.005(4) 0.006(4) -0.013(4)
C37 0.050(4) 0.046(4) 0.042(4) -0.002(3) 0.024(3) -0.014(3)
C27 0.065(5) 0.041(4) 0.031(3) 0.001(3) 0.015(3) 0.003(3)
C42 0.037(4) 0.045(4) 0.036(3) 0.005(3) 0.008(3) 0.004(3)
C12 0.089(7) 0.096(8) 0.055(5) -0.037(5) 0.049(5) -0.045(7)
C65 0.049(4) 0.060(4) 0.038(3) 0.010(3) 0.019(3) 0.017(3)
O31 0.039(5) 0.075(7) 0.071(6) -0.027(5) 0.014(4) -0.006(5)
C7 0.042(4) 0.040(3) 0.031(3) -0.003(2) 0.017(2) 0.006(3)
C80 0.043(4) 0.046(4) 0.036(3) -0.004(3) 0.024(3) -0.002(3)
C50 0.057(5) 0.045(4) 0.087(7) -0.024(4) 0.040(5) -0.018(4)
O3 0.056(6) 0.032(4) 0.033(5) 0.000(4) 0.026(5) -0.005(4)
C36 0.077(6) 0.046(4) 0.039(4) 0.002(3) 0.031(4) -0.007(4)
N400 0.112(9) 0.091(7) 0.080(7) 0.009(6) 0.049(7) 0.020(7)
C69 0.071(6) 0.043(4) 0.048(4) -0.007(4) 0.026(4) 0.018(4)
C98 0.080(6) 0.051(4) 0.052(4) 0.002(4) 0.041(4) -0.003(4)
C73 0.054(5) 0.038(4) 0.063(5) -0.012(3) 0.003(4) -0.006(3)
C21 0.047(4) 0.042(4) 0.038(3) 0.009(3) 0.016(3) 0.003(3)
C64 0.054(5) 0.089(6) 0.034(4) 0.000(4) 0.018(3) 0.015(4)
C105 0.080(6) 0.101(6) 0.025(3) 0.003(4) 0.013(3) -0.036(5)
C13 0.055(5) 0.067(5) 0.043(4) -0.010(4) 0.026(3) -0.008(4)
C2 0.064(6) 0.037(3) 0.058(5) 0.003(3) 0.015(4) 0.012(3)
N3 0.058(4) 0.028(2) 0.032(3) -0.001(2) 0.020(2) 0.006(2)
C46 0.043(5) 0.063(5) 0.069(6) -0.011(4) 0.019(4) -0.005(4)
O6A 0.060(6) 0.044(5) 0.045(5) -0.004(4) 0.027(5) -0.008(5)
C86 0.043(4) 0.049(4) 0.037(4) -0.001(3) 0.010(3) 0.008(3)
C100 0.091(8) 0.064(6) 0.080(7) 0.012(5) 0.053(6) 0.011(5)
O23 0.136(6) 0.120(6) 0.076(5) 0.003(5) 0.044(5) 0.070(5)
C31 0.060(5) 0.040(4) 0.040(4) 0.010(3) 0.022(3) 0.012(3)
C94A 0.056(9) 0.044(8) 0.032(6) 0.002(6) 0.017(6) -0.012(7)
C41 0.041(4) 0.042(3) 0.036(3) 0.006(3) 0.009(3) 0.003(3)
C53 0.052(8) 0.042(8) 0.044(10) 0.004(7) 0.015(8) 0.008(7)
C301 0.068(8) 0.078(8) 0.110(11) 0.006(8) 0.017(8) -0.001(6)
C15 0.063(6) 0.051(4) 0.047(4) 0.004(3) 0.026(4) -0.006(4)
C54 0.093(15) 0.051(12) 0.039(8) -0.017(7) 0.029(9) 0.008(10)
C57 0.064(13) 0.037(7) 0.030(6) 0.013(6) 0.020(7) 0.011(8)
C63 0.078(6) 0.065(5) 0.044(4) -0.013(4) 0.024(4) 0.007(4)
C96 0.152(12) 0.039(4) 0.072(6) -0.013(4) 0.078(8) -0.019(5)
C40 0.060(5) 0.050(4) 0.044(4) 0.004(3) 0.016(4) 0.004(4)
C18 0.055(5) 0.081(6) 0.070(6) -0.013(5) 0.041(5) 0.006(5)
C55 0.12(3) 0.083(17) 0.076(17) 0.005(13) 0.063(18) 0.032(16)
C85 0.048(5) 0.066(5) 0.043(4) -0.006(4) 0.028(4) -0.011(4)
C16 0.059(5) 0.044(4) 0.041(4) -0.004(3) 0.028(3) -0.005(3)
O11 0.126(6) 0.106(6) 0.100(5) -0.004(5) 0.059(5) -0.017(5)
C106 0.095(7) 0.091(6) 0.043(4) 0.029(4) -0.002(4) -0.028(5)
C103 0.085(5) 0.069(5) 0.035(3) -0.016(3) 0.035(3) -0.034(4)
C59 0.050(5) 0.047(4) 0.037(3) 0.004(3) 0.010(3) -0.003(3)
C51 0.033(6) 0.043(6) 0.029(5) -0.002(4) 0.007(4) -0.013(4)
C28 0.071(6) 0.057(5) 0.034(4) -0.010(3) 0.017(4) 0.009(4)
O42 0.101(6) 0.092(6) 0.083(5) 0.020(5) 0.033(5) 0.007(5)
C70 0.072(6) 0.052(5) 0.050(4) -0.016(4) 0.015(4) 0.019(4)
C83 0.092(8) 0.078(6) 0.051(5) -0.014(4) 0.050(5) -0.022(5)
C11 0.047(5) 0.151(11) 0.032(4) -0.003(5) 0.010(4) -0.017(6)
C14 0.047(4) 0.047(4) 0.035(3) -0.003(3) 0.019(3) -0.005(3)
C95 0.047(9) 0.025(6) 0.042(8) -0.005(5) 0.020(7) 0.004(6)
O44 0.104(5) 0.098(5) 0.083(5) 0.013(5) 0.051(4) 0.013(5)
O43 0.095(6) 0.082(6) 0.079(6) 0.024(5) 0.039(5) 0.019(5)
O14 0.079(5) 0.121(6) 0.125(7) -0.031(6) 0.025(5) -0.028(5)
O13 0.127(6) 0.118(6) 0.071(5) -0.018(4) 0.037(5) -0.032(5)
O24 0.157(7) 0.111(6) 0.096(5) -0.046(5) 0.070(5) -0.052(5)
C3 0.049(5) 0.048(5) 0.077(6) -0.017(4) 0.009(5) 0.013(4)
C87A 0.053(7) 0.040(6) 0.037(6) 0.004(5) 0.020(5) 0.004(5)
C22 0.050(4) 0.035(3) 0.038(3) 0.001(3) 0.011(3) 0.009(3)
N300 0.075(7) 0.110(9) 0.080(7) -0.032(7) 0.003(6) 0.011(6)
C302 0.17(2) 0.143(16) 0.148(17) 0.076(14) 0.107(16) 0.036(14)
O6 0.051(5) 0.025(4) 0.044(5) 0.001(3) 0.024(4) 0.005(4)
C94 0.101(14) 0.044(8) 0.040(8) -0.006(6) 0.041(9) -0.007(8)
C107 0.106(7) 0.065(5) 0.067(5) 0.027(4) -0.021(5) -0.021(5)
O12 0.116(6) 0.142(7) 0.126(6) -0.030(6) 0.073(5) 0.000(6)
O32 0.069(7) 0.072(7) 0.090(7) 0.011(6) 0.016(6) 0.023(6)
C58 0.055(8) 0.040(6) 0.058(8) 0.016(6) 0.034(7) 0.007(6)
C88A 0.049(6) 0.039(5) 0.039(6) 0.002(4) 0.010(5) -0.003(5)
C93A 0.050(8) 0.028(6) 0.031(6) -0.004(5) 0.002(5) -0.012(6)
C92A 0.056(7) 0.046(6) 0.031(5) 0.010(4) 0.014(5) -0.012(5)
C91A 0.065(8) 0.068(7) 0.034(6) 0.002(6) 0.010(6) -0.009(7)
C90A 0.046(7) 0.071(7) 0.045(7) 0.008(6) 0.010(6) -0.010(6)
C89A 0.042(6) 0.058(6) 0.048(6) 0.015(5) 0.012(5) -0.008(5)
C88 0.045(11) 0.046(10) 0.044(9) 0.014(7) 0.002(8) 0.000(9)
C93 0.057(10) 0.045(8) 0.039(7) 0.000(6) 0.008(7) -0.010(7)
C92 0.047(8) 0.048(8) 0.031(6) 0.006(6) 0.019(6) 0.000(6)
C91 0.060(12) 0.098(14) 0.035(8) 0.022(9) 0.006(7) -0.009(10)
C90 0.065(14) 0.108(18) 0.043(10) 0.009(10) -0.004(9) -0.011(13)
C89 0.080(16) 0.078(13) 0.105(18) 0.018(13) 0.061(14) -0.001(12)
O41 0.103(5) 0.099(5) 0.092(5) 0.019(5) 0.050(5) 0.009(5)
C401 0.102(9) 0.065(6) 0.049(5) -0.002(4) 0.038(6) -0.007(6)
C402 0.090(9) 0.080(7) 0.095(9) -0.006(6) 0.053(7) -0.002(6)
Cl3A 0.058(4) 0.104(6) 0.041(3) -0.002(4) 0.015(3) 0.019(4)
Cl4A 0.083(3) 0.077(3) 0.071(2) 0.021(2) 0.059(2) 0.020(2)
O41A 0.111(5) 0.099(5) 0.094(5) 0.005(5) 0.027(5) 0.020(5)
O42A 0.103(6) 0.098(6) 0.082(5) 0.037(5) 0.045(5) 0.000(5)
O33A 0.071(12) 0.140(18) 0.051(10) -0.018(12) 0.027(9) 0.010(14)
O31A 0.066(13) 0.081(13) 0.096(14) -0.013(11) 0.011(11) 0.017(11)
C87 0.106(18) 0.044(9) 0.106(17) 0.024(10) 0.076(15) 0.045(11)
O32A 0.111(19) 0.105(17) 0.113(17) 0.045(14) 0.028(15) 0.033(16)
O43A 0.099(6) 0.076(5) 0.079(6) 0.028(5) 0.045(5) 0.022(5)
O44A 0.098(5) 0.094(5) 0.094(5) 0.017(5) 0.044(5) 0.017(5)
O3A 0.042(8) 0.046(8) 0.028(7) 0.001(6) 0.018(6) -0.007(5)
C51A 0.044(9) 0.046(8) 0.050(10) -0.010(7) 0.009(8) 0.007(7)
C52A 0.047(11) 0.036(8) 0.037(11) -0.018(9) 0.029(9) -0.005(8)
C53A 0.061(12) 0.044(11) 0.040(11) -0.012(8) 0.026(9) -0.006(10)
C54A 0.045(10) 0.038(11) 0.041(10) -0.022(9) 0.028(8) -0.005(9)
C55A 0.049(11) 0.025(8) 0.040(11) -0.011(7) 0.031(8) -0.008(8)
C56A 0.034(9) 0.017(10) 0.038(10) -0.003(7) 0.018(7) 0.001(8)
C57A 0.040(12) 0.019(9) 0.043(12) -0.003(9) 0.030(10) -0.008(9)
C58A 0.054(11) 0.038(8) 0.061(11) -0.012(8) 0.033(9) 0.003(8)
O34A 0.125(18) 0.103(15) 0.093(14) 0.043(13) 0.033(12) 0.030(14)

loop_
_atom_type_symbol
_atom_type_description
_atom_type_scat_dispersion_real
_atom_type_scat_dispersion_imag
_atom_type_scat_source
C C 0.0181 0.0091 'International Tables Vol C Tables 4.2.6.8 and 6.1.1.4'
H H 0.0000 0.0000 'International Tables Vol C Tables 4.2.6.8 and 6.1.1.4'
Cl Cl 0.3639 0.7018 'International Tables Vol C Tables 4.2.6.8 and 6.1.1.4'
N N 0.0311 0.0180 'International Tables Vol C Tables 4.2.6.8 and 6.1.1.4'
O O 0.0492 0.0322 'International Tables Vol C Tables 4.2.6.8 and 6.1.1.4'
Zn Zn -1.5491 0.6778 'International Tables Vol C Tables 4.2.6.8 and 6.1.1.4'

loop_
_exptl_crystal_face_index_h
_exptl_crystal_face_index_k
_exptl_crystal_face_index_l
_exptl_crystal_face_perp_dist
0 -26 0 0.0825
0 -26 0 0.0380
0 26 0 0.0445
-8 -3 5 0.1821
1 2 -7 0.2287
-2 1 -6 0.2251
7 2 0 0.1788
-5 -1 -3 0.2498
-8 -3 5 0.1752
-1 -2 7 0.0787
7 3 0 0.1996
7 0 -7 0.1908
-1 -4 -7 0.1333
-8 -1 5 0.2075
0 26 0 0.1251

loop_
_geom_angle_atom_site_label_1
_geom_angle_atom_site_label_2
_geom_angle_atom_site_label_3
_geom_angle
N7 Zn2 N11 94.3(2)
N7 Zn2 N3 93.1(2)
N12 Zn2 N7 90.5(3)
N12 Zn2 N11 76.9(3)
N12 Zn2 N3 174.8(3)
N00B Zn2 N7 77.3(3)
N00B Zn2 N12 92.4(3)
N00B Zn2 N11 166.5(3)
N00B Zn2 N3 92.0(2)
N11 Zn2 N3 99.1(3)
N8 Zn2 N7 170.0(2)
N8 Zn2 N12 98.9(3)
N8 Zn2 N00B 98.6(3)
N8 Zn2 N11 91.3(2)
N8 Zn2 N3 77.9(2)
N6 Zn1 N10 97.1(2)
N1 Zn1 N6 91.6(2)
N1 Zn1 N2 77.3(2)
N1 Zn1 N10 168.8(2)
N2 Zn1 N6 93.2(2)
N2 Zn1 N10 95.2(2)
N5 Zn1 N6 77.6(2)
N5 Zn1 N1 97.0(2)
N5 Zn1 N2 169.1(2)
N5 Zn1 N10 91.7(2)
N5 Zn1 N9 98.8(2)
N9 Zn1 N6 172.8(3)
N9 Zn1 N1 94.9(2)
N9 Zn1 N2 91.0(2)
N9 Zn1 N10 76.7(2)
O22 Cl20 O21 109.1(5)
O22 Cl20 O24 105.9(6)
O23 Cl20 O22 108.4(8)
O23 Cl20 O21 110.6(5)
O23 Cl20 O24 116.7(8)
O24 Cl20 O21 106.0(6)
O14 Cl10 O11 99.5(8)
O13 Cl10 O11 94.9(7)
O13 Cl10 O14 109.9(6)
O12 Cl10 O11 106.5(7)
O12 Cl10 O14 111.3(8)
O12 Cl10 O13 129.0(9)
O42 Cl40 O43 94.9(11)
O44 Cl40 O42 113.4(14)
O44 Cl40 O43 96.7(13)
O41 Cl40 O42 116.7(14)
O41 Cl40 O44 122.5(15)
O41 Cl40 O43 105.2(14)
O34 Cl30 O33 106.4(8)
O31 Cl30 O34 109.7(9)
O31 Cl30 O33 109.3(8)
O31 Cl30 O32 111.8(9)
O32 Cl30 O34 108.6(9)
O32 Cl30 O33 110.8(9)
C60 N7 Zn2 123.2(5)
C67 N7 Zn2 113.7(5)
C67 N7 C60 122.9(7)
C43 N6 Zn1 125.1(5)
C42 N6 Zn1 113.7(5)
C42 N6 C43 121.2(7)
C104 N12 Zn2 112.0(7)
C108 N12 Zn2 127.4(6)
C108 N12 C104 119.5(8)
C1 N1 Zn1 127.8(6)
C1 N1 C5 117.7(7)
C5 N1 Zn1 114.4(5)
C72 N00B Zn2 126.5(6)
C68 N00B Zn2 114.1(5)
C68 N00B C72 119.2(7)
C96 N11 Zn2 127.0(6)
C103 N11 Zn2 112.3(6)
C103 N11 C96 120.7(8)
C14 O1 C15 111.4(6)
C23 O2 C22 109.6(5)
C6 N2 Zn1 114.3(5)
C6 N2 C7 120.5(6)
C7 N2 Zn1 125.0(4)
C37 N5 Zn1 128.0(5)
C37 N5 C41 118.7(6)
C41 N5 Zn1 112.9(5)
C101 C102 H102 119.1
C101 C102 C97 121.7(9)
C97 C102 H102 119.1
C79 N10 Zn1 125.5(5)
C78 N10 Zn1 112.7(5)
C78 N10 C79 121.8(6)
C34 C35 H35 121.1
C36 C35 H35 121.1
C36 C35 C34 117.8(7)
C59 O4 C58 108.8(8)
C58A O4 C59 120.4(12)
C85 C84 H84 119.4
C85 C84 C83 121.1(9)
C83 C84 H84 119.4
C32 N8 Zn2 113.2(5)
C36 N8 Zn2 128.9(6)
C36 N8 C32 117.1(8)
C26 C25 C30 118.6(7)
C26 C25 C24 122.3(7)
C30 C25 C24 118.7(7)
C86 O5 C87A 99.1(8)
C86 O5 C87 125.2(10)
C25 C26 H26 119.6
C27 C26 C25 120.7(8)
C27 C26 H26 119.6
C5 C4 H4 121.1
C5 C4 C3 117.7(9)
C3 C4 H4 121.1
C48 C47 H47 120.0
C48 C47 C46 120.0(9)
C46 C47 H47 120.0
C9 C10 H10 121.0
C9 C10 C11 118.1(10)
C11 C10 H10 121.0
N8 C32 C33 122.9(7)
N8 C32 C31 115.9(7)
C33 C32 C31 121.2(8)
N2 C6 H6 120.6
N2 C6 C5 118.9(7)
C5 C6 H6 120.6
C75 C74 H74 120.7
C75 C74 C73 118.6(8)
C73 C74 H74 120.7
C77 N9 Zn1 114.7(5)
C77 N9 C73 118.0(7)
C73 N9 Zn1 126.2(6)
N7 C60 H60 106.6
N7 C60 C61 111.1(5)
N7 C60 C59 115.4(6)
C61 C60 H60 106.6
C61 C60 C59 110.0(7)
C59 C60 H60 106.6
C81 C82 H82 120.4
C81 C82 C83 119.3(8)
C83 C82 H82 120.4
C47 C48 H48 118.8
C47 C48 C49 122.3(9)
C49 C48 H48 118.8
N10 C79 H79 109.1
N10 C79 C80 110.0(5)
N10 C79 C86 114.2(6)
C80 C79 H79 109.1
C80 C79 C86 105.3(6)
C86 C79 H79 109.1
C20 C19 H19 119.9
C18 C19 H19 119.9
C18 C19 C20 120.2(8)
N00B C72 H72 119.7
N00B C72 C71 120.6(9)
C71 C72 H72 119.7
N10 C78 H78 120.1
N10 C78 C77 119.8(6)
C77 C78 H78 120.1
C61 C66 H66 120.4
C61 C66 C65 119.2(7)
C65 C66 H66 120.4
C25 C30 H30 120.1
C25 C30 C29 119.8(8)
C29 C30 H30 120.1
C53 C52 C57 117.6(16)
C53 C52 C51 122.4(18)
C57 C52 C51 119.9(17)
C39 C38 H38 121.3
C39 C38 C37 117.5(8)
C37 C38 H38 121.3
C57 C56 C55 116(2)
C57 C56 C58 121(2)
C55 C56 C58 123(2)
C66 C61 C60 122.2(7)
C66 C61 C62 120.2(7)
C62 C61 C60 117.6(7)
C82 C81 H81 119.4
C80 C81 C82 121.1(8)
C80 C81 H81 119.4
N00B C68 C67 116.8(6)
N00B C68 C69 121.7(8)
C69 C68 C67 121.5(8)
C9 C8 C7 117.9(7)
C9 C8 C13 119.4(7)
C13 C8 C7 122.5(7)
N7 C67 C68 118.0(7)
N7 C67 H67 121.0
C68 C67 H67 121.0
C18 C17 H17 119.8
C16 C17 H17 119.8
C16 C17 C18 120.3(8)
C19 C20 C22 118.2(7)
C21 C20 C19 118.9(7)
C21 C20 C22 122.9(7)
N1 C1 H1 118.3
N1 C1 C2 123.5(9)
C2 C1 H1 118.3
C35 C34 H34 120.2
C35 C34 C33 119.6(8)
C33 C34 H34 120.2
C77 C76 H76 121.3
C77 C76 C75 117.4(8)
C75 C76 H76 121.3
O2 C23 H23A 109.6
O2 C23 H23B 109.6
O2 C23 C24 110.3(6)
H23A C23 H23B 108.1
C24 C23 H23A 109.6
C24 C23 H23B 109.6
H95A C95A H95B 108.8
O6A C95A H95A 110.6
O6A C95A H95B 110.6
O6A C95A C96 105.6(12)
C96 C95A H95A 110.6
C96 C95A H95B 110.6
N12 C104 C105 120.3(10)
N12 C104 C103 118.0(8)
C103 C104 C105 121.4(9)
C61 C62 H62 120.1
C63 C62 C61 119.9(8)
C63 C62 H62 120.1
C48 C49 H49 121.5
C44 C49 C48 117.0(9)
C44 C49 H49 121.5
N1 C5 C4 123.5(8)
N1 C5 C6 115.0(6)
C4 C5 C6 121.5(8)
C30 C29 H29 119.8
C28 C29 C30 120.4(8)
C28 C29 H29 119.8
C102 C101 H101 119.2
C102 C101 C100 121.6(13)
C100 C101 H101 119.2
C38 C39 H39 120.4
C40 C39 C38 119.3(8)
C40 C39 H39 120.4
C98 C99 H99 120.4
C98 C99 C100 119.1(9)
C100 C99 H99 120.4
C102 C97 C98 117.6(10)
C102 C97 C96 121.8(9)
C98 C97 C96 120.4(11)
C32 C33 C34 118.1(8)
C32 C33 H33 121.0
C34 C33 H33 121.0
C72 C71 H71 119.8
C70 C71 C72 120.3(9)
C70 C71 H71 119.8
N6 C43 H43 106.9
N6 C43 C44 111.1(6)
N6 C43 C50 116.7(7)
C44 C43 H43 106.9
C50 C43 H43 106.9
C50 C43 C44 107.9(6)
C49 C44 C43 120.1(8)
C45 C44 C49 119.7(8)
C45 C44 C43 120.1(7)
N12 C108 H108 120.1
N12 C108 C107 119.7(11)
C107 C108 H108 120.1
N9 C77 C78 115.6(6)
N9 C77 C76 123.5(7)
C76 C77 C78 120.8(7)
C44 C45 H45 119.2
C46 C45 C44 121.7(9)
C46 C45 H45 119.2
C10 C9 C8 122.1(9)
C10 C9 H9 118.9
C8 C9 H9 118.9
C25 C24 C23 107.3(6)
C25 C24 H24 108.0
C23 C24 H24 108.0
N3 C24 C25 110.9(6)
N3 C24 C23 114.5(6)
N3 C24 H24 108.0
C74 C75 C76 120.7(8)
C74 C75 H75 119.6
C76 C75 H75 119.6
N5 C37 C38 123.2(8)
N5 C37 H37 118.4
C38 C37 H37 118.4
C26 C27 H27 119.6
C26 C27 C28 120.9(8)
C28 C27 H27 119.6
N6 C42 H42 120.6
N6 C42 C41 118.9(7)
C41 C42 H42 120.6
C13 C12 H12 119.6
C11 C12 H12 119.6
C11 C12 C13 120.9(10)
C66 C65 H65 120.0
C66 C65 C64 120.1(8)
C64 C65 H65 120.0
N2 C7 C8 108.0(5)
N2 C7 H7 106.3
N2 C7 C14 118.7(6)
C8 C7 H7 106.3
C14 C7 C8 110.6(6)
C14 C7 H7 106.3
C81 C80 C79 119.4(7)
C81 C80 C85 118.4(7)
C85 C80 C79 122.1(7)
C43 C50 H50A 108.1
C43 C50 H50B 108.1
C43 C50 H50C 112.0
C43 C50 H50D 112.0
H50A C50 H50B 107.3
H50C C50 H50D 109.7
O3 C50 C43 116.8(8)
O3 C50 H50A 108.1
O3 C50 H50B 108.1
O3A C50 C43 98.7(9)
O3A C50 H50C 112.0
O3A C50 H50D 112.0
C51 O3 C50 109.6(9)
C35 C36 H36 117.8
N8 C36 C35 124.4(9)
N8 C36 H36 117.8
C68 C69 H69 120.6
C70 C69 C68 118.8(9)
C70 C69 H69 120.6
C99 C98 C97 121.2(10)
C99 C98 H98 119.4
C97 C98 H98 119.4
C74 C73 H73 119.2
N9 C73 C74 121.6(9)
N9 C73 H73 119.2
C20 C21 H21 120.1
C16 C21 C20 119.8(8)
C16 C21 H21 120.1
C65 C64 H64 120.2
C63 C64 C65 119.6(8)
C63 C64 H64 120.2
C104 C105 H105 120.1
C106 C105 C104 119.8(10)
C106 C105 H105 120.1
C8 C13 C12 118.3(10)
C8 C13 H13 120.8
C12 C13 H13 120.8
C1 C2 H2 120.7
C1 C2 C3 118.6(9)
C3 C2 H2 120.7
C24 N3 Zn2 125.7(5)
C31 N3 Zn2 111.9(5)
C31 N3 C24 122.4(6)
C47 C46 H46 120.4
C45 C46 C47 119.2(10)
C45 C46 H46 120.4
C95A O6A C94A 113.0(12)
O5 C86 C79 111.3(6)
O5 C86 H86A 109.4
O5 C86 H86B 109.4
C79 C86 H86A 109.4
C79 C86 H86B 109.4
H86A C86 H86B 108.0
C101 C100 C99 118.7(12)
C101 C100 H100 120.7
C99 C100 H100 120.7
C32 C31 H31 119.9
N3 C31 C32 120.2(7)
N3 C31 H31 119.9
O6A C94A H94A 109.4
O6A C94A H94B 109.4
H94A C94A H94B 108.0
C92A C94A O6A 111.0(12)
C92A C94A H94A 109.4
C92A C94A H94B 109.4
N5 C41 C42 116.4(6)
N5 C41 C40 121.3(7)
C40 C41 C42 122.3(7)
C52 C53 H53 119.2
C52 C53 C54 121.7(16)
C54 C53 H53 119.2
N300 C301 C302 177.1(18)
O1 C15 H15A 109.5
O1 C15 H15B 109.5
O1 C15 C16 110.5(7)
H15A C15 H15B 108.1
C16 C15 H15A 109.5
C16 C15 H15B 109.5
C53 C54 H54 118.7
C53 C54 C55 122.6(19)
C55 C54 H54 118.7
C52 C57 H57 118.6
C56 C57 C52 122.8(16)
C56 C57 H57 118.6
C62 C63 C64 121.0(9)
C62 C63 H63 119.5
C64 C63 H63 119.5
N11 C96 H96 104.1
N11 C96 H96A 108.4
N11 C96 C95 103.4(10)
C95A C96 N11 131.1(13)
C95A C96 C97 98.8(9)
C95A C96 H96 104.1
C97 C96 N11 111.9(7)
C97 C96 H96 104.1
C97 C96 H96A 108.4
C97 C96 C95 115.9(9)
C95 C96 H96A 108.4
C39 C40 H40 120.0
C41 C40 C39 120.0(8)
C41 C40 H40 120.0
C19 C18 C17 119.8(9)
C19 C18 H18 120.1
C17 C18 H18 120.1
C56 C55 H55 120.3
C54 C55 C56 119(2)
C54 C55 H55 120.3
C84 C85 C80 120.5(8)
C84 C85 H85 119.8
C80 C85 H85 119.8
C17 C16 C21 121.0(8)
C17 C16 C15 121.1(8)
C21 C16 C15 117.9(8)
C105 C106 H106 121.3
C107 C106 C105 117.3(10)
C107 C106 H106 121.3
N11 C103 C104 120.6(7)
N11 C103 H103 119.7
C104 C103 H103 119.7
O4 C59 C60 108.5(7)
O4 C59 H59A 110.0
O4 C59 H59B 110.0
C60 C59 H59A 110.0
C60 C59 H59B 110.0
H59A C59 H59B 108.4
C52 C51 H51A 110.0
C52 C51 H51B 110.0
O3 C51 C52 108.5(11)
O3 C51 H51A 110.0
O3 C51 H51B 110.0
H51A C51 H51B 108.4
C29 C28 C27 119.5(7)
C29 C28 H28 120.2
C27 C28 H28 120.2
C71 C70 C69 119.3(8)
C71 C70 H70 120.4
C69 C70 H70 120.4
C84 C83 C82 119.6(8)
C84 C83 H83 120.2
C82 C83 H83 120.2
C10 C11 H11 119.5
C12 C11 C10 121.0(9)
C12 C11 H11 119.5
O1 C14 C7 108.9(6)
O1 C14 H14A 109.9
O1 C14 H14B 109.9
C7 C14 H14A 109.9
C7 C14 H14B 109.9
H14A C14 H14B 108.3
C96 C95 H95C 111.9
C96 C95 H95D 111.9
H95C C95 H95D 109.6
O6 C95 C96 99.6(13)
O6 C95 H95C 111.9
O6 C95 H95D 111.9
C4 C3 H3 120.5
C2 C3 C4 119.0(9)
C2 C3 H3 120.5
O5 C87A H87A 111.4
O5 C87A H87B 111.4
H87A C87A H87B 109.2
C88A C87A O5 102.0(11)
C88A C87A H87A 111.4
C88A C87A H87B 111.4
O2 C22 C20 110.2(6)
O2 C22 H22A 109.6
O2 C22 H22B 109.6
C20 C22 H22A 109.6
C20 C22 H22B 109.6
H22A C22 H22B 108.1
C301 C302 H30A 109.5
C301 C302 H30B 109.5
C301 C302 H30C 109.5
H30A C302 H30B 109.5
H30A C302 H30C 109.5
H30B C302 H30C 109.5
C95 O6 C94 110.3(13)
O6 C94 H94C 109.4
O6 C94 H94D 109.4
O6 C94 C92 111.0(12)
H94C C94 H94D 108.0
C92 C94 H94C 109.4
C92 C94 H94D 109.4
C108 C107 H107 118.4
C106 C107 C108 123.3(14)
C106 C107 H107 118.4
O4 C58 H58A 110.8
O4 C58 H58B 110.8
C56 C58 O4 104.6(15)
C56 C58 H58A 110.8
C56 C58 H58B 110.8
H58A C58 H58B 108.9
C93A C88A C87A 121.0(9)
C93A C88A C89A 120.0
C89A C88A C87A 119.0(9)
C88A C93A H93A 120.0
C92A C93A C88A 120.0
C92A C93A H93A 120.0
C93A C92A C94A 121.8(9)
C93A C92A C91A 120.0
C91A C92A C94A 118.2(9)
C92A C91A H91A 120.0
C90A C91A C92A 120.0
C90A C91A H91A 120.0
C91A C90A H90A 120.0
C91A C90A C89A 120.0
C89A C90A H90A 120.0
C88A C89A H89A 120.0
C90A C89A C88A 120.0
C90A C89A H89A 120.0
C93 C88 C89 120.0
C93 C88 C87 117.6(14)
C89 C88 C87 122.3(14)
C88 C93 H93 120.0
C88 C93 C92 120.0
C92 C93 H93 120.0
C93 C92 C94 121.3(9)
C91 C92 C94 118.6(9)
C91 C92 C93 120.0
C92 C91 H91 120.0
C90 C91 C92 120.0
C90 C91 H91 120.0
C91 C90 H90 120.0
C89 C90 C91 120.0
C89 C90 H90 120.0
C88 C89 H89 120.0
C90 C89 C88 120.0
C90 C89 H89 120.0
N400 C401 C402 177.5(13)
C401 C402 H40A 109.5
C401 C402 H40B 109.5
C401 C402 H40C 109.5
H40A C402 H40B 109.5
H40A C402 H40C 109.5
H40B C402 H40C 109.5
O33A Cl3A O32A 109.8(15)
O33A Cl3A O34A 111.8(13)
O31A Cl3A O33A 110.6(13)
O31A Cl3A O32A 109.0(14)
O31A Cl3A O34A 109.5(14)
O34A Cl3A O32A 106.1(14)
O42A Cl4A O41A 108.3(13)
O42A Cl4A O43A 117.5(13)
O42A Cl4A O44A 108.4(13)
O43A Cl4A O41A 105.8(14)
O44A Cl4A O41A 107.5(13)
O44A Cl4A O43A 108.9(12)
O5 C87 C88 116.5(13)
O5 C87 H87C 108.2
O5 C87 H87D 108.2
C88 C87 H87C 108.2
C88 C87 H87D 108.2
H87C C87 H87D 107.3
C51A O3A C50 106.2(13)
O3A C51A H51C 109.0
O3A C51A H51D 109.0
O3A C51A C52A 113.0(17)
H51C C51A H51D 107.8
C52A C51A H51C 109.0
C52A C51A H51D 109.0
C53A C52A C51A 118.6(18)
C53A C52A C57A 120.0
C57A C52A C51A 121.4(17)
C52A C53A H53A 120.0
C54A C53A C52A 120.0
C54A C53A H53A 120.0
C53A C54A H54A 120.0
C53A C54A C55A 120.0
C55A C54A H54A 120.0
C54A C55A H55A 120.0
C56A C55A C54A 120.0
C56A C55A H55A 120.0
C55A C56A C58A 123.2(17)
C57A C56A C55A 120.0
C57A C56A C58A 116.6(17)
C52A C57A H57A 120.0
C56A C57A C52A 120.0
C56A C57A H57A 120.0
O4 C58A C56A 117.8(17)
O4 C58A H58C 107.9
O4 C58A H58D 107.9
C56A C58A H58C 107.9
C56A C58A H58D 107.9
H58C C58A H58D 107.2

loop_
_geom_bond_atom_site_label_1
_geom_bond_atom_site_label_2
_geom_bond_distance
Zn2 N7 2.169(7)
Zn2 N12 2.161(7)
Zn2 N00B 2.140(6)
Zn2 N11 2.187(6)
Zn2 N8 2.136(7)
Zn2 N3 2.190(6)
Zn1 N6 2.162(6)
Zn1 N1 2.135(7)
Zn1 N2 2.146(5)
Zn1 N5 2.128(6)
Zn1 N10 2.201(6)
Zn1 N9 2.132(6)
Cl20 O22 1.406(9)
Cl20 O21 1.439(8)
Cl20 O23 1.391(11)
Cl20 O24 1.433(9)
Cl10 O11 1.587(12)
Cl10 O14 1.402(10)
Cl10 O13 1.374(10)
Cl10 O12 1.310(10)
Cl40 O42 1.464(17)
Cl40 O44 1.351(16)
Cl40 O43 1.570(16)
Cl40 O41 1.331(15)
Cl30 O34 1.425(12)
Cl30 O33 1.443(11)
Cl30 O31 1.399(11)
Cl30 O32 1.423(11)
N7 C60 1.470(9)
N7 C67 1.288(9)
N6 C43 1.469(10)
N6 C42 1.274(10)
N12 C104 1.353(11)
N12 C108 1.318(15)
N1 C1 1.328(10)
N1 C5 1.353(11)
N00B C72 1.343(11)
N00B C68 1.320(11)
N11 C96 1.495(13)
N11 C103 1.288(13)
O1 C15 1.431(10)
O1 C14 1.427(9)
O2 C23 1.402(8)
O2 C22 1.432(9)
N2 C6 1.288(9)
N2 C7 1.500(8)
N5 C37 1.325(10)
N5 C41 1.357(10)
C102 H102 0.9500
C102 C101 1.33(2)
C102 C97 1.399(18)
N10 C79 1.493(8)
N10 C78 1.274(10)
C35 H35 0.9500
C35 C34 1.379(15)
C35 C36 1.360(14)
O4 C59 1.426(10)
O4 C58 1.484(13)
O4 C58A 1.32(2)
C84 H84 0.9500
C84 C85 1.357(12)
C84 C83 1.373(14)
N8 C32 1.357(11)
N8 C36 1.325(10)
C25 C26 1.394(11)
C25 C30 1.405(12)
C25 C24 1.521(9)
O5 C86 1.392(10)
O5 C87A 1.570(18)
O5 C87 1.404(18)
C26 H26 0.9500
C26 C27 1.377(11)
C4 H4 0.9500
C4 C5 1.383(11)
C4 C3 1.399(14)
C47 H47 0.9500
C47 C48 1.311(15)
C47 C46 1.423(15)
C10 H10 0.9500
C10 C9 1.372(12)
C10 C11 1.416(17)
C32 C33 1.363(11)
C32 C31 1.476(9)
C6 H6 0.9500
C6 C5 1.477(11)
C74 H74 0.9500
C74 C75 1.350(14)
C74 C73 1.403(12)
N9 C77 1.338(10)
N9 C73 1.345(10)
C60 H60 1.0000
C60 C61 1.513(9)
C60 C59 1.535(11)
C82 H82 0.9500
C82 C81 1.385(11)
C82 C83 1.386(14)
C48 H48 0.9500
C48 C49 1.430(12)
C79 H79 1.0000
C79 C80 1.525(9)
C79 C86 1.532(10)
C19 H19 0.9500
C19 C20 1.412(11)
C19 C18 1.371(12)
C72 H72 0.9500
C72 C71 1.401(11)
C78 H78 0.9500
C78 C77 1.477(10)
C66 H66 0.9500
C66 C61 1.390(10)
C66 C65 1.396(11)
C30 H30 0.9500
C30 C29 1.407(11)
C52 C53 1.33(2)
C52 C57 1.42(2)
C52 C51 1.50(2)
C38 H38 0.9500
C38 C39 1.385(13)
C38 C37 1.409(11)
C56 C57 1.40(3)
C56 C55 1.42(4)
C56 C58 1.46(3)
C61 C62 1.406(10)
C81 H81 0.9500
C81 C80 1.380(11)
C68 C67 1.490(11)
C68 C69 1.393(10)
C8 C9 1.381(12)
C8 C7 1.534(9)
C8 C13 1.408(11)
C67 H67 0.9500
C17 H17 0.9500
C17 C18 1.404(15)
C17 C16 1.350(13)
C20 C21 1.393(11)
C20 C22 1.491(10)
C1 H1 0.9500
C1 C2 1.381(13)
C34 H34 0.9500
C34 C33 1.392(12)
C76 H76 0.9500
C76 C77 1.378(11)
C76 C75 1.382(13)
C23 H23A 0.9900
C23 H23B 0.9900
C23 C24 1.539(11)
C95A H95A 0.9900
C95A H95B 0.9900
C95A O6A 1.383(19)
C95A C96 1.44(2)
C104 C105 1.411(13)
C104 C103 1.409(15)
C62 H62 0.9500
C62 C63 1.370(13)
C49 H49 0.9500
C49 C44 1.393(10)
C29 H29 0.9500
C29 C28 1.372(13)
C101 H101 0.9500
C101 C100 1.395(15)
C39 H39 0.9500
C39 C40 1.382(13)
C99 H99 0.9500
C99 C98 1.382(15)
C99 C100 1.410(17)
C97 C98 1.406(11)
C97 C96 1.485(17)
C33 H33 0.9500
C71 H71 0.9500
C71 C70 1.324(15)
C43 H43 1.0000
C43 C44 1.545(10)
C43 C50 1.532(11)
C44 C45 1.390(12)
C108 H108 0.9500
C108 C107 1.413(14)
C45 H45 0.9500
C45 C46 1.342(13)
C9 H9 0.9500
C24 H24 1.0000
C24 N3 1.466(9)
C75 H75 0.9500
C37 H37 0.9500
C27 H27 0.9500
C27 C28 1.387(14)
C42 H42 0.9500
C42 C41 1.468(11)
C12 H12 0.9500
C12 C13 1.409(14)
C12 C11 1.349(18)
C65 H65 0.9500
C65 C64 1.407(12)
C7 H7 1.0000
C7 C14 1.501(11)
C80 C85 1.397(11)
C50 H50A 0.9900
C50 H50B 0.9900
C50 H50C 0.9900
C50 H50D 0.9900
C50 O3 1.433(13)
C50 O3A 1.490(18)
O3 C51 1.412(14)
C36 H36 0.9500
N400 C401 1.121(17)
C69 H69 0.9500
C69 C70 1.384(15)
C98 H98 0.9500
C73 H73 0.9500
C21 H21 0.9500
C21 C16 1.389(11)
C64 H64 0.9500
C64 C63 1.378(14)
C105 H105 0.9500
C105 C106 1.385(19)
C13 H13 0.9500
C2 H2 0.9500
C2 C3 1.397(16)
N3 C31 1.287(11)
C46 H46 0.9500
O6A C94A 1.465(18)
C86 H86A 0.9900
C86 H86B 0.9900
C100 H100 0.9500
C31 H31 0.9500
C94A H94A 0.9900
C94A H94B 0.9900
C94A C92A 1.423(18)
C41 C40 1.380(11)
C53 H53 0.9500
C53 C54 1.35(3)
C301 N300 1.15(2)
C301 C302 1.40(3)
C15 H15A 0.9900
C15 H15B 0.9900
C15 C16 1.512(12)
C54 H54 0.9500
C54 C55 1.37(4)
C57 H57 0.9500
C63 H63 0.9500
C96 H96 1.0000
C96 H96A 1.0000
C96 C95 1.660(19)
C40 H40 0.9500
C18 H18 0.9500
C55 H55 0.9500
C85 H85 0.9500
C106 H106 0.9500
C106 C107 1.303(19)
C103 H103 0.9500
C59 H59A 0.9900
C59 H59B 0.9900
C51 H51A 0.9900
C51 H51B 0.9900
C28 H28 0.9500
C70 H70 0.9500
C83 H83 0.9500
C11 H11 0.9500
C14 H14A 0.9900
C14 H14B 0.9900
C95 H95C 0.9900
C95 H95D 0.9900
C95 O6 1.408(16)
C3 H3 0.9500
C87A H87A 0.9900
C87A H87B 0.9900
C87A C88A 1.522(16)
C22 H22A 0.9900
C22 H22B 0.9900
C302 H30A 0.9800
C302 H30B 0.9800
C302 H30C 0.9800
O6 C94 1.433(19)
C94 H94C 0.9900
C94 H94D 0.9900
C94 C92 1.50(2)
C107 H107 0.9500
C58 H58A 0.9900
C58 H58B 0.9900
C88A C93A 1.3900
C88A C89A 1.3900
C93A H93A 0.9500
C93A C92A 1.3900
C92A C91A 1.3900
C91A H91A 0.9500
C91A C90A 1.3900
C90A H90A 0.9500
C90A C89A 1.3900
C89A H89A 0.9500
C88 C93 1.3900
C88 C89 1.3900
C88 C87 1.48(2)
C93 H93 0.9500
C93 C92 1.3900
C92 C91 1.3900
C91 H91 0.9500
C91 C90 1.3900
C90 H90 0.9500
C90 C89 1.3900
C89 H89 0.9500
C401 C402 1.497(19)
C402 H40A 0.9800
C402 H40B 0.9800
C402 H40C 0.9800
Cl3A O33A 1.398(15)
Cl3A O31A 1.389(16)
Cl3A O32A 1.440(17)
Cl3A O34A 1.408(16)
Cl4A O41A 1.477(17)
Cl4A O42A 1.351(14)
Cl4A O43A 1.414(15)
Cl4A O44A 1.396(16)
C87 H87C 0.9900
C87 H87D 0.9900
O3A C51A 1.42(2)
C51A H51C 0.9900
C51A H51D 0.9900
C51A C52A 1.48(2)
C52A C53A 1.3900
C52A C57A 1.3900
C53A H53A 0.9500
C53A C54A 1.3900
C54A H54A 0.9500
C54A C55A 1.3900
C55A H55A 0.9500
C55A C56A 1.3900
C56A C57A 1.3900
C56A C58A 1.53(3)
C57A H57A 0.9500
C58A H58C 0.9900
C58A H58D 0.9900

loop_
_exptl_oxdiff_crystal_face_indexfrac_h
_exptl_oxdiff_crystal_face_indexfrac_k
_exptl_oxdiff_crystal_face_indexfrac_l
_exptl_oxdiff_crystal_face_x
_exptl_oxdiff_crystal_face_y
_exptl_oxdiff_crystal_face_z
-0.0011 -26.0014 0.0007 0.8294 -0.5307 0.0999
-0.0011 -26.0014 0.0007 0.8294 -0.5307 0.0999
0.0011 26.0014 -0.0007 -0.8294 0.5307 -0.0999
-7.5034 -2.9990 5.4989 0.2391 0.3284 0.8993
0.5021 2.0003 -7.4999 -0.6230 -0.8191 0.0681
-2.4992 1.0007 -5.5003 -0.5492 -0.7071 0.4308
7.0018 1.9988 0.0010 0.1980 0.2773 -0.9334
-5.0005 -0.9990 -3.0007 -0.3862 -0.5401 0.7218
-7.5034 -2.9990 5.4989 0.2391 0.3284 0.8993
-0.5021 -2.0003 7.4999 0.6230 0.8191 -0.0681
7.0019 2.9989 0.0010 0.1661 0.2977 -0.9373
7.0035 -0.0010 -6.9989 -0.2776 -0.5819 -0.7933
-1.4989 -3.9997 -6.5000 -0.4294 -0.8923 0.3367
-7.5033 -0.9989 5.4988 0.1753 0.3692 0.8916
0.0011 26.0014 -0.0007 -0.8294 0.5307 -0.0999

loop_
_twin_individual_id
_twin_individual_mass_fraction_refined
1 0.4724(14)
2 0.5276(14)
